data_7718694
loop_
_publ_author_name
'Zheng, Zhijian'
'Jiang, Song'
'Chen, Xuejiao'
'Liu, Haoqi'
'Liu, Yufeng'
'Dong, Yayu'
'Sun, Xiaopeng'
'Yang, Guoping'

_publ_section_title
;
 A tetranuclear Pr-W heterometal cluster-imbedded antimotungstate for the
 catalytic synthesis of benzimidazoles.
;
_journal_issue 23
_journal_name_full 'Dalton transactions (Cambridge, England : 2003)'
_journal_page_first 9291
_journal_page_last 9295
_journal_paper_doi 10.1039/d5dt00386e
_journal_volume 54
_journal_year 2025
_chemical_formula_moiety 'C14 H9 Cl0.5 Na5 O177 Pr4 Sb4 W42, 0.5[]'
_chemical_formula_sum 'C14 H9 Cl0.5 Na5 O177 Pr4 Sb4 W42'
_chemical_formula_weight 11914.23
_space_group_crystal_system triclinic
_space_group_IT_number 2
_space_group_name_Hall '-P 1'
_space_group_name_H-M_alt 'P -1'
_atom_sites_solution_hydrogens geom
_atom_sites_solution_primary dual
_audit_creation_date 2024-07-25
_audit_creation_method
;
Olex2 1.5
(compiled 2023.08.24 svn.re1ec1418 for OlexSys, GUI svn.r6817)
;
_audit_update_record
;
2024-08-02 deposited with the CCDC.	2025-05-13 downloaded from the CCDC.
;
_cell_angle_alpha 85.183(2)
_cell_angle_beta 85.802(2)
_cell_angle_gamma 69.864(2)
_cell_formula_units_Z 2
_cell_length_a 13.5636(8)
_cell_length_b 19.4915(11)
_cell_length_c 48.477(3)
_cell_measurement_reflns_used 9317
_cell_measurement_temperature 100
_cell_measurement_theta_max 33.099
_cell_measurement_theta_min 2.259
_cell_volume 11976.8(12)
_computing_cell_refinement 'SAINT V8.38A (Bruker, 2018)'
_computing_data_reduction 'SAINT V8.38A (Bruker, 2018)'
_computing_molecular_graphics 'Olex2 1.5 (Dolomanov et al., 2009)'
_computing_publication_material 'Olex2 1.5 (Dolomanov et al., 2009)'
_computing_structure_refinement 'SHELXL 2018/3 (Sheldrick, 2015)'
_computing_structure_solution 'SHELXT 2018/2 (Sheldrick, 2018)'
_diffrn_ambient_temperature 100
_diffrn_measured_fraction_theta_full 0.986
_diffrn_measured_fraction_theta_max 0.986
_diffrn_measurement_device_type 'CCD area detector'
_diffrn_measurement_method 'phi and omega scans'
_diffrn_radiation_monochromator graphite
_diffrn_radiation_type MoK\a
_diffrn_radiation_wavelength 0.71073
_diffrn_reflns_av_R_equivalents 0.0830
_diffrn_reflns_av_unetI/netI 0.0899
_diffrn_reflns_Laue_measured_fraction_full 0.986
_diffrn_reflns_Laue_measured_fraction_max 0.986
_diffrn_reflns_limit_h_max 16
_diffrn_reflns_limit_h_min -16
_diffrn_reflns_limit_k_max 23
_diffrn_reflns_limit_k_min -23
_diffrn_reflns_limit_l_max 57
_diffrn_reflns_limit_l_min -57
_diffrn_reflns_number 123886
_diffrn_reflns_point_group_measured_fraction_full 0.986
_diffrn_reflns_point_group_measured_fraction_max 0.986
_diffrn_reflns_theta_full 25.000
_diffrn_reflns_theta_max 25.000
_diffrn_reflns_theta_min 2.225
_diffrn_source_current 1.4
_diffrn_source_power 0.07
_diffrn_source_voltage 50.0
_exptl_absorpt_coefficient_mu 21.410
_exptl_absorpt_correction_T_max 0.0109
_exptl_absorpt_correction_T_min 0.0003
_exptl_absorpt_correction_type multi-scan
_exptl_absorpt_process_details
;
SADABS-2016/2 (Bruker,2016/2) was used for absorption correction.
wR2(int) was 0.1698 before and 0.0983 after correction.
The Ratio of minimum to maximum transmission is 0.0275.
The \l/2 correction factor is 0.00150.
;
_exptl_crystal_colour 'clear light green'
_exptl_crystal_colour_lustre clear
_exptl_crystal_colour_modifier light
_exptl_crystal_colour_primary green
_exptl_crystal_density_diffrn 3.304
_exptl_crystal_description block
_exptl_crystal_F_000 10241
_exptl_crystal_size_max 0.52
_exptl_crystal_size_mid 0.38
_exptl_crystal_size_min 0.33
_refine_diff_density_max 6.062
_refine_diff_density_min -3.646
_refine_diff_density_rms 0.859
_refine_ls_extinction_method none
_refine_ls_goodness_of_fit_ref 1.092
_refine_ls_hydrogen_treatment constr
_refine_ls_matrix_type full
_refine_ls_number_parameters 2252
_refine_ls_number_reflns 41574
_refine_ls_number_restraints 3358
_refine_ls_restrained_S_all 1.052
_refine_ls_R_factor_all 0.1099
_refine_ls_R_factor_gt 0.1018
_refine_ls_shift/su_max 0.002
_refine_ls_shift/su_mean 0.000
_refine_ls_structure_factor_coef Fsqd
_refine_ls_weighting_details 'w=1/[\s^2^(Fo^2^)+(0.2000P)^2^] where P=(Fo^2^+2Fc^2^)/3'
_refine_ls_weighting_scheme calc
_refine_ls_wR_factor_gt 0.2731
_refine_ls_wR_factor_ref 0.2823
_reflns_Friedel_coverage 0.000
_reflns_number_gt 34676
_reflns_number_total 41574
_reflns_threshold_expression 'I > 2\s(I)'
_cod_data_source_file d5dt00386e2.cif
_cod_data_source_block Pr4tar3_sq
_cod_depositor_comments 'Adding full bibliography for 7718694.cif.'
_cod_original_cell_volume 11976.9(12)
_cod_original_formula_sum 'C14 H9 Cl0.50 Na5 O177 Pr4 Sb4 W42'
_cod_database_code 7718694
_shelx_shelxl_version_number 2018/3
_shelx_space_group_comment
;
The symmetry employed for this shelxl refinement is uniquely defined
by the following loop, which should always be used as a source of
symmetry information in preference to the above space-group names.
They are only intended as comments.
;
_olex2_refinement_description
;
1. Fixed Uiso
 At 1.2 times of:
  All C(H) groups
 At 1.5 times of:
  All C(H,H,H) groups
2. Restrained distances
 C7-C8
 1.55 with sigma of 0.02
 C11-C10
 1.55 with sigma of 0.02
 W34-O110
 1.65 with sigma of 0.02
 W41-O130
 1.65 with sigma of 0.02
3. Uiso/Uaniso restraints and constraints
O1 \\sim O1L \\sim O1W \\sim O2 \\sim O2L \\sim O2W \\sim O3 \\sim O3L \\sim
O3W \\sim O4 \\sim O4L \\sim O4W \\sim O5 \\sim O5L \\sim O5W \\sim O6 \\sim
O6L \\sim O6W \\sim O7 \\sim O7L \\sim O7W \\sim O8 \\sim O8L \\sim O8W \\sim
O9 \\sim O9L \\sim O9W \\sim O10 \\sim O10L \\sim O10W \\sim O11 \\sim O11L
\\sim O12 \\sim O12L \\sim O15W \\sim O13 \\sim O13L \\sim O13W \\sim O14 \\sim
O14L \\sim O15 \\sim O15L \\sim O16 \\sim O16L \\sim O17 \\sim O17L \\sim O18
\\sim O18L \\sim O19 \\sim O20 \\sim O21 \\sim O22 \\sim O23 \\sim O24 \\sim
O25 \\sim O26 \\sim O27 \\sim O28 \\sim O29 \\sim O30 \\sim O31 \\sim O32 \\sim
O33 \\sim O34 \\sim O35 \\sim O36 \\sim O37 \\sim O38 \\sim O39 \\sim O40 \\sim
O41 \\sim O42 \\sim O43 \\sim O44 \\sim O45 \\sim O46 \\sim O47 \\sim O48 \\sim
O49 \\sim O50 \\sim O51 \\sim O52 \\sim O53 \\sim O54 \\sim O55 \\sim O56 \\sim
O57 \\sim O58 \\sim O59 \\sim O60 \\sim O61 \\sim O62 \\sim O63 \\sim O64 \\sim
O65 \\sim O66 \\sim O67 \\sim O68 \\sim O69 \\sim O70 \\sim O71 \\sim O72 \\sim
O73 \\sim O74 \\sim O75 \\sim O76 \\sim O77 \\sim O78 \\sim O79 \\sim O80 \\sim
O81 \\sim O82 \\sim O83 \\sim O84 \\sim O85 \\sim O86 \\sim O87 \\sim O88 \\sim
O89 \\sim O90 \\sim O91 \\sim O92 \\sim O93 \\sim O94 \\sim O95 \\sim O96 \\sim
O97 \\sim O98 \\sim O99 \\sim O100 \\sim O101 \\sim O102 \\sim O103 \\sim O104
\\sim O105 \\sim O106 \\sim O107 \\sim O108 \\sim O109 \\sim O110 \\sim O111
\\sim O112 \\sim O113 \\sim O114 \\sim O115 \\sim O116 \\sim O117 \\sim O118
\\sim O119 \\sim O120 \\sim O121 \\sim O122 \\sim O123 \\sim O124 \\sim O125
\\sim O126 \\sim O127 \\sim O128 \\sim O129 \\sim O130 \\sim O131 \\sim O132
\\sim O133 \\sim O134 \\sim O135 \\sim O136 \\sim O137 \\sim O138 \\sim O139
\\sim O140 \\sim O141 \\sim O142 \\sim O143 \\sim O144 \\sim O145 \\sim O146
\\sim O14W \\sim O12W \\sim O15X: within 3A with sigma of 0.01 and sigma for
terminal atoms of 0.02 within 3A
Uanis(C1) \\sim Ueq, Uanis(C2) \\sim Ueq, Uanis(C3) \\sim Ueq, Uanis(C4) \\sim
Ueq, Uanis(C5) \\sim Ueq, Uanis(C6) \\sim Ueq, Uanis(C7) \\sim Ueq, Uanis(C8)
\\sim Ueq, Uanis(C9) \\sim Ueq, Uanis(C10) \\sim Ueq, Uanis(C11) \\sim Ueq,
Uanis(C12) \\sim Ueq, Uanis(C13) \\sim Ueq, Uanis(C14) \\sim Ueq: with sigma of
0.005 and sigma for terminal atoms of 0.01
Uanis(Cl1) \\sim Ueq, Uanis(O12W) \\sim Ueq, Uanis(O14W) \\sim Ueq, Uanis(O15W)
\\sim Ueq, Uanis(O15X) \\sim Ueq: with sigma of 0.005 and sigma for terminal
atoms of 0.01
Uanis(W33A) \\sim Ueq, Uanis(W33) \\sim Ueq: with sigma of 0.005 and sigma for
terminal atoms of 0.01
4. Others
 Fixed Sof: W33(0.98) Cl1(0.5) O15W(0.5) O14W(0.5) O12W(0.5) W33A(0.02)
 O15X(0.5)
5.a Ternary CH refined with riding coordinates:
 C2(H2), C3(H3), C6(H6), C7(H7), C10(H10), C11(H11)
5.b Idealised Me refined as rotating group:
 C14(H14A,H14B,H14C)
;
_platon_squeeze_void_probe_radius 1.20
_olex2_submission_special_instructions 'No special instructions were received'

loop_
_space_group_symop_operation_xyz
'x, y, z'
'-x, -y, -z'

loop_
_atom_site_label
_atom_site_type_symbol
_atom_site_fract_x
_atom_site_fract_y
_atom_site_fract_z
_atom_site_U_iso_or_equiv
_atom_site_adp_type
_atom_site_occupancy
_atom_site_site_symmetry_order
_atom_site_calc_flag
_atom_site_refinement_flags_posn
_atom_site_refinement_flags_adp
_atom_site_refinement_flags_occupancy
_atom_site_disorder_assembly
_atom_site_disorder_group
W1 W 0.64619(7) 0.19412(5) 0.81327(2) 0.0399(2) Uani 1 1 d . . . . .
W2 W 0.78670(7) 0.04005(5) 0.86307(2) 0.0440(2) Uani 1 1 d . . . . .
W3 W 0.71405(8) -0.00475(5) 0.79596(2) 0.0435(2) Uani 1 1 d . . . . .
W4 W 0.47086(8) -0.00499(5) 0.79325(2) 0.0427(2) Uani 1 1 d . . . . .
W5 W 0.28494(7) 0.02904(5) 0.85327(2) 0.0433(2) Uani 1 1 d . . . . .
W6 W 0.34581(8) 0.06281(5) 0.91576(2) 0.0446(2) Uani 1 1 d . . . . .
W7 W 0.61455(8) 0.06761(5) 0.91770(2) 0.0444(2) Uani 1 1 d . . . . .
W8 W 0.72791(8) -0.09941(5) 0.89506(2) 0.0456(2) Uani 1 1 d . . . . .
W9 W 0.64569(8) -0.14173(5) 0.82927(2) 0.0446(2) Uani 1 1 d . . . . .
W10 W 0.46016(8) -0.10683(5) 0.89222(2) 0.0452(2) Uani 1 1 d . . . . .
W11 W 0.40662(7) 0.23272(5) 0.88830(2) 0.0389(2) Uani 1 1 d . . . . .
W12 W 0.14843(7) 0.33377(5) 0.92233(2) 0.0401(2) Uani 1 1 d . . . . .
W13 W 0.38755(8) 0.29930(5) 0.96120(2) 0.0421(2) Uani 1 1 d . . . . .
W14 W 0.51788(7) 0.41768(5) 0.94397(2) 0.0435(2) Uani 1 1 d . . . . .
W15 W 0.42755(7) 0.57255(5) 0.89274(2) 0.0419(2) Uani 1 1 d . . . . .
W16 W 0.20738(7) 0.60604(5) 0.85956(2) 0.0404(2) Uani 1 1 d . . . . .
W17 W 0.06274(7) 0.47517(5) 0.87511(2) 0.0401(2) Uani 1 1 d . . . . .
W18 W 0.04528(7) 0.50449(5) 0.94234(2) 0.0408(2) Uani 1 1 d . . . . .
W19 W 0.28516(8) 0.47324(5) 0.98076(2) 0.0427(2) Uani 1 1 d . . . . .
W20 W 0.19351(7) 0.63226(5) 0.92749(2) 0.0418(2) Uani 1 1 d . . . . .
W21 W 0.28648(7) 0.42831(5) 0.82260(2) 0.0386(2) Uani 1 1 d . . . . .
W22 W 0.21530(7) 0.29522(5) 0.67132(2) 0.0400(2) Uani 1 1 d . . . . .
W23 W 0.18782(8) 0.22288(5) 0.60457(2) 0.0435(2) Uani 1 1 d . . . . .
W24 W 0.35252(8) 0.09345(5) 0.65769(2) 0.0442(2) Uani 1 1 d . . . . .
W25 W 0.59883(8) 0.08838(5) 0.65887(2) 0.0438(2) Uani 1 1 d . . . . .
W26 W 0.70845(8) 0.20035(6) 0.60995(2) 0.0444(2) Uani 1 1 d . . . . .
W27 W 0.56867(8) 0.31328(5) 0.55948(2) 0.0425(2) Uani 1 1 d . . . . .
W28 W 0.29203(8) 0.32281(5) 0.55973(2) 0.0422(2) Uani 1 1 d . . . . .
W29 W 0.35975(8) 0.14389(6) 0.55412(2) 0.0467(3) Uani 1 1 d . . . . .
W30 W 0.52646(8) 0.01589(5) 0.60675(3) 0.0465(3) Uani 1 1 d . . . . .
W31 W 0.63845(8) 0.13040(6) 0.55565(3) 0.0481(3) Uani 1 1 d . . . . .
W32 W 0.36588(7) 0.42886(5) 0.60949(2) 0.0396(2) Uani 1 1 d . . . . .
W33 W 0.50512(8) 0.56169(6) 0.59320(3) 0.0416(2) Uani 0.98 1 d . U P A 1
W34 W 0.27541(8) 0.58198(5) 0.55267(2) 0.0442(2) Uani 1 1 d D . . . .
W35 W 0.04119(8) 0.66578(5) 0.58534(3) 0.0467(3) Uani 1 1 d . . . . .
W36 W 0.01611(8) 0.73923(5) 0.65375(3) 0.0469(3) Uani 1 1 d . . . . .
W37 W 0.22569(8) 0.72690(5) 0.68909(2) 0.0464(3) Uani 1 1 d . . . . .
W38 W 0.48551(8) 0.62781(5) 0.65580(2) 0.0450(2) Uani 1 1 d . . . . .
W39 W 0.43016(9) 0.74141(5) 0.59928(2) 0.0471(3) Uani 1 1 d . . . . .
W40 W 0.19231(9) 0.76531(6) 0.56109(3) 0.0498(3) Uani 1 1 d . . . . .
W41 W 0.16824(9) 0.83862(5) 0.63172(3) 0.0504(3) Uani 1 1 d D . . . .
W42 W 0.34119(8) 0.51775(5) 0.69655(2) 0.0418(2) Uani 1 1 d . . . . .
Pr1 Pr 0.32258(10) 0.21559(7) 0.80828(3) 0.0392(3) Uani 1 1 d . . . . .
Pr2 Pr 0.57564(10) 0.36691(7) 0.86062(3) 0.0417(3) Uani 1 1 d . . . . .
Pr3 Pr 0.52078(10) 0.30637(7) 0.67872(3) 0.0406(3) Uani 1 1 d . . . . .
Pr4 Pr 0.08584(10) 0.51260(7) 0.65363(3) 0.0434(3) Uani 1 1 d . . . . .
Sb1 Sb 0.52228(12) 0.06415(8) 0.85229(4) 0.0392(3) Uani 1 1 d . . . . .
Sb2 Sb 0.31777(12) 0.43207(8) 0.89972(4) 0.0389(3) Uani 1 1 d . . . . .
Sb3 Sb 0.43726(12) 0.23051(8) 0.61689(4) 0.0392(3) Uani 1 1 d . . . . .
Sb4 Sb 0.25623(13) 0.62181(8) 0.62766(4) 0.0423(4) Uani 1 1 d . . . . .
Na1 Na 0.3574(7) 0.3820(5) 0.7522(2) 0.047(2) Uani 1 1 d . . . . .
Na2 Na 0.5844(11) 0.4431(7) 0.7308(3) 0.069(3) Uani 1 1 d . . . . .
Na3 Na 0.0877(12) 0.4022(7) 0.7804(3) 0.075(4) Uani 1 1 d . . . . .
Na4 Na -0.0421(9) 0.1836(7) 0.6516(3) 0.061(3) Uani 1 1 d . . . . .
Na5 Na 1.0142(10) 0.0668(7) 0.8166(3) 0.069(3) Uani 1 1 d . . . . .
O1 O 0.3836(13) 0.2479(9) 0.7640(4) 0.047(3) Uani 1 1 d . U . . .
O1L O 0.1557(14) 0.2807(10) 0.7814(4) 0.052(3) Uani 1 1 d . U . . .
O1W O 0.1546(14) 0.2698(11) 0.8395(4) 0.054(4) Uani 1 1 d . U . . .
O2 O 0.4597(14) 0.2777(9) 0.7239(4) 0.048(3) Uani 1 1 d . U . . .
O2L O 0.2233(14) 0.1617(10) 0.7774(4) 0.050(3) Uani 1 1 d . U . . .
O2W O 0.5860(14) 0.4405(10) 0.8153(4) 0.051(4) Uani 1 1 d . U . . .
O3 O 0.5111(13) 0.2152(9) 0.8130(4) 0.043(2) Uani 1 1 d . U . . .
O3L O 0.0074(15) 0.3026(11) 0.7441(5) 0.059(4) Uani 1 1 d . U . . .
O3W O 0.7356(15) 0.3992(11) 0.8592(5) 0.056(4) Uani 1 1 d . U . . .
O4 O 0.6592(13) 0.2728(9) 0.8275(4) 0.045(3) Uani 1 1 d . U . . .
O4L O 0.1959(14) 0.2685(10) 0.7117(4) 0.047(2) Uani 1 1 d . U . . .
O4W O 0.7079(14) 0.2499(9) 0.8835(4) 0.050(4) Uani 1 1 d . U . . .
O5 O 0.6832(12) 0.1314(9) 0.8456(4) 0.043(2) Uani 1 1 d . U . . .
O5L O 0.0957(14) 0.2452(9) 0.6733(4) 0.047(3) Uani 1 1 d . U . . .
O5W O 0.6120(14) 0.3966(10) 0.6600(5) 0.053(3) Uani 1 1 d . U . . .
O6 O 0.6616(12) 0.0917(9) 0.7969(4) 0.042(2) Uani 1 1 d . U . . .
O6L O 0.0299(14) 0.1698(10) 0.6996(4) 0.051(4) Uani 1 1 d . U . . .
O6W O 0.0321(16) 0.5226(10) 0.7056(4) 0.054(4) Uani 1 1 d . U . . .
O7 O 0.4327(13) 0.0925(9) 0.7955(4) 0.048(2) Uani 1 1 d . U . . .
O7L O 0.6500(15) 0.3271(11) 0.7144(5) 0.058(4) Uani 1 1 d . U . . .
O7W O -0.1051(17) 0.5303(13) 0.6579(5) 0.070(5) Uani 1 1 d . U . . .
O8 O 0.2809(13) 0.1183(9) 0.8388(4) 0.045(2) Uani 1 1 d . U . . .
O8L O 0.6905(14) 0.2200(10) 0.6991(4) 0.051(3) Uani 1 1 d . U . . .
O8W O 0.0477(13) 0.4388(10) 0.6179(4) 0.046(3) Uani 1 1 d . U . . .
O9 O 0.3372(12) 0.1555(9) 0.9046(4) 0.042(2) Uani 1 1 d . U . . .
O9L O 0.8072(17) 0.2906(11) 0.7500(5) 0.063(4) Uani 1 1 d . U . . .
O9W O 0.5211(13) 0.3750(9) 0.7670(4) 0.046(3) Uani 1 1 d . U . . .
O10 O 0.5284(12) 0.1472(9) 0.8943(4) 0.042(2) Uani 1 1 d . U . . .
O10L O 0.6642(13) 0.2235(9) 0.7741(4) 0.044(2) Uani 1 1 d . U . . .
O10W O 0.1841(14) 0.3967(10) 0.7377(4) 0.050(4) Uani 1 1 d . U . . .
O11 O 0.9016(14) 0.0604(9) 0.8580(4) 0.050(3) Uani 1 1 d . U . . .
O11L O 0.8135(13) 0.1507(9) 0.8044(4) 0.045(3) Uani 1 1 d . U . . .
Cl1 Cl 0.7273(9) 0.4607(8) 0.7635(3) 0.051(3) Uani 0.5 1 d . U P . .
O12 O 0.8180(14) -0.0189(10) 0.7716(5) 0.053(4) Uani 1 1 d . U . . .
O12L O 0.9369(13) 0.1177(10) 0.7696(4) 0.049(4) Uani 1 1 d . U . . .
O15W O -0.074(4) 0.490(3) 0.7616(12) 0.068(10) Uani 0.5 1 d . U P B 1
O13 O 0.4074(13) -0.0170(9) 0.7644(4) 0.048(3) Uani 1 1 d . U . . .
O13L O 0.1357(13) 0.5005(9) 0.8045(4) 0.044(3) Uani 1 1 d . U . . .
O13W O -0.0194(14) 0.3776(11) 0.8181(5) 0.055(4) Uani 1 1 d . U . . .
O14 O 0.1670(13) 0.0203(9) 0.8448(4) 0.048(3) Uani 1 1 d . U . . .
O14L O 0.0688(15) 0.6085(11) 0.7801(4) 0.055(4) Uani 1 1 d . U . . .
O15 O 0.2763(13) 0.0733(9) 0.9472(4) 0.049(3) Uani 1 1 d . U . . .
O15L O 0.3255(13) 0.4784(9) 0.7901(4) 0.043(2) Uani 1 1 d . U . . .
O16 O 0.6228(14) 0.1076(9) 0.9484(4) 0.048(3) Uani 1 1 d . U . . .
O16L O 0.2709(13) 0.5197(9) 0.7341(4) 0.044(2) Uani 1 1 d . U . . .
O17 O 0.7345(13) 0.0852(9) 0.8978(4) 0.046(2) Uani 1 1 d . U . . .
O17L O 0.4342(13) 0.5552(9) 0.7228(4) 0.046(3) Uani 1 1 d . U . . .
O18 O 0.7789(13) -0.0014(9) 0.8292(4) 0.045(2) Uani 1 1 d . U . . .
O18L O 0.4128(16) 0.6172(10) 0.7623(4) 0.054(4) Uani 1 1 d . U . . .
O19 O 0.6068(13) -0.0122(9) 0.7741(4) 0.044(2) Uani 1 1 d . U . . .
O20 O 0.3749(13) -0.0180(9) 0.8225(4) 0.046(2) Uani 1 1 d . U . . .
O21 O 0.2428(13) 0.0567(9) 0.8921(4) 0.046(2) Uani 1 1 d . U . . .
O22 O 0.4899(13) 0.0447(9) 0.9259(4) 0.044(2) Uani 1 1 d . U . . .
O23 O 0.6992(13) -0.0309(9) 0.9267(4) 0.047(2) Uani 1 1 d . U . . .
O24 O 0.8330(13) -0.0528(9) 0.8823(4) 0.047(2) Uani 1 1 d . U . . .
O25 O 0.7478(13) -0.1132(9) 0.8055(4) 0.046(2) Uani 1 1 d . U . . .
O26 O 0.5496(13) -0.1165(9) 0.8027(4) 0.047(2) Uani 1 1 d . U . . .
O27 O 0.3363(13) -0.0764(9) 0.8729(4) 0.047(2) Uani 1 1 d . U . . .
O28 O 0.3908(13) -0.0478(9) 0.9206(4) 0.046(2) Uani 1 1 d . U . . .
O29 O 0.5961(13) -0.1081(9) 0.9046(4) 0.047(2) Uani 1 1 d . U . . .
O30 O 0.7286(13) -0.1302(9) 0.8609(4) 0.045(2) Uani 1 1 d . U . . .
O31 O 0.5405(13) -0.1359(9) 0.8581(4) 0.047(2) Uani 1 1 d . U . . .
O32 O 0.4615(13) -0.1916(9) 0.9053(4) 0.046(3) Uani 1 1 d . U . . .
O33 O 0.8141(14) -0.1767(9) 0.9118(4) 0.048(3) Uani 1 1 d . U . . .
O34 O 0.6978(12) -0.2371(9) 0.8279(4) 0.045(3) Uani 1 1 d . U . . .
O35 O 0.3700(12) 0.2192(8) 0.8555(4) 0.040(2) Uani 1 1 d . U . . .
O36 O 0.4799(13) 0.2925(9) 0.8774(4) 0.042(2) Uani 1 1 d . U . . .
O37 O 0.2718(12) 0.3037(9) 0.8980(4) 0.040(2) Uani 1 1 d . U . . .
O38 O 0.4271(12) 0.2534(9) 0.9297(4) 0.040(2) Uani 1 1 d . U . . .
O39 O 0.5577(13) 0.3791(9) 0.9115(4) 0.043(2) Uani 1 1 d . U . . .
O40 O 0.4852(13) 0.4953(9) 0.8729(4) 0.047(3) Uani 1 1 d . U . . .
O41 O 0.2732(13) 0.5275(9) 0.8398(4) 0.042(2) Uani 1 1 d . U . . .
O42 O 0.1981(13) 0.4242(9) 0.8544(4) 0.043(2) Uani 1 1 d . U . . .
O43 O 0.1059(13) 0.2597(9) 0.9258(4) 0.043(3) Uani 1 1 d . U . . .
O44 O 0.4100(14) 0.2267(10) 0.9858(4) 0.047(3) Uani 1 1 d . U . . .
O45 O 0.6345(13) 0.4132(9) 0.9589(4) 0.044(3) Uani 1 1 d . U . . .
O46 O 0.5129(14) 0.6219(10) 0.8876(4) 0.046(3) Uani 1 1 d . U . . .
O47 O 0.1474(13) 0.6732(9) 0.8338(4) 0.042(3) Uani 1 1 d . U . . .
O48 O -0.0320(13) 0.4930(9) 0.8506(4) 0.047(3) Uani 1 1 d . U . . .
O49 O 0.0675(12) 0.3775(9) 0.8895(4) 0.041(2) Uani 1 1 d . U . . .
O50 O 0.2424(13) 0.3170(9) 0.9510(4) 0.042(2) Uani 1 1 d . U . . .
O51 O 0.5107(13) 0.3258(9) 0.9635(4) 0.043(2) Uani 1 1 d . U . . .
O52 O 0.4721(13) 0.5167(9) 0.9261(4) 0.043(2) Uani 1 1 d . U . . .
O53 O 0.3319(12) 0.6296(9) 0.8635(4) 0.041(2) Uani 1 1 d . U . . .
O54 O 0.0993(12) 0.5584(9) 0.8689(4) 0.041(2) Uani 1 1 d . U . . .
O55 O -0.0242(12) 0.5153(9) 0.9061(4) 0.040(2) Uani 1 1 d . U . . .
O56 O 0.0430(12) 0.4018(9) 0.9434(4) 0.041(2) Uani 1 1 d . U . . .
O57 O 0.3170(13) 0.3732(9) 0.9887(4) 0.044(2) Uani 1 1 d . U . . .
O58 O 0.4269(12) 0.4648(9) 0.9786(4) 0.042(2) Uani 1 1 d . U . . .
O59 O 0.3224(13) 0.6456(9) 0.9176(4) 0.043(2) Uani 1 1 d . U . . .
O60 O 0.1410(12) 0.6671(9) 0.8911(4) 0.042(2) Uani 1 1 d . U . . .
O61 O 0.0832(13) 0.5872(9) 0.9308(4) 0.043(2) Uani 1 1 d . U . . .
O62 O 0.1474(13) 0.4732(9) 0.9673(4) 0.044(2) Uani 1 1 d . U . . .
O63 O 0.2495(13) 0.5647(9) 0.9564(4) 0.043(2) Uani 1 1 d . U . . .
O64 O 0.1251(13) 0.7099(9) 0.9457(4) 0.044(3) Uani 1 1 d . U . . .
O65 O -0.0712(13) 0.5421(9) 0.9613(4) 0.044(3) Uani 1 1 d . U . . .
O66 O 0.2457(13) 0.5087(10) 1.0123(4) 0.045(3) Uani 1 1 d . U . . .
O67 O 0.4136(13) 0.3893(9) 0.8349(4) 0.044(2) Uani 1 1 d . U . . .
O68 O 0.2759(13) 0.3541(9) 0.8055(4) 0.044(2) Uani 1 1 d . U . . .
O69 O 0.3288(14) 0.3151(9) 0.6753(4) 0.048(2) Uani 1 1 d . U . . .
O70 O 0.1169(14) 0.3868(10) 0.6708(4) 0.050(3) Uani 1 1 d . U . . .
O71 O 0.2157(13) 0.2784(9) 0.6329(4) 0.044(2) Uani 1 1 d . U . . .
O72 O 0.3116(14) 0.1827(9) 0.6720(4) 0.048(2) Uani 1 1 d . U . . .
O73 O 0.5442(13) 0.1794(10) 0.6697(4) 0.047(2) Uani 1 1 d . U . . .
O74 O 0.6356(13) 0.2596(9) 0.6360(4) 0.046(2) Uani 1 1 d . U . . .
O75 O 0.4985(13) 0.3813(9) 0.5830(4) 0.044(2) Uani 1 1 d . U . . .
O76 O 0.3190(13) 0.3611(9) 0.5940(4) 0.042(2) Uani 1 1 d . U . . .
O77 O 0.2231(14) 0.4005(9) 0.5397(4) 0.048(3) Uani 1 1 d . U . . .
O78 O 0.0547(13) 0.2328(9) 0.6125(4) 0.044(3) Uani 1 1 d . U . . .
O79 O 0.2785(15) 0.0492(10) 0.6779(5) 0.055(4) Uani 1 1 d . U . . .
O80 O 0.6927(14) 0.0378(9) 0.6813(4) 0.048(3) Uani 1 1 d . U . . .
O81 O 0.8404(14) 0.1847(10) 0.6157(4) 0.050(3) Uani 1 1 d . U . . .
O82 O 0.6022(13) 0.3657(9) 0.5328(4) 0.047(3) Uani 1 1 d . U . . .
O83 O 0.4321(13) 0.3124(9) 0.5484(4) 0.043(2) Uani 1 1 d . U . . .
O84 O 0.1667(13) 0.3116(9) 0.5806(4) 0.043(2) Uani 1 1 d . U . . .
O85 O 0.2543(14) 0.1406(9) 0.6279(4) 0.046(2) Uani 1 1 d . U . . .
O86 O 0.4859(14) 0.0569(10) 0.6758(4) 0.048(2) Uani 1 1 d . U . . .
O87 O 0.6857(14) 0.1167(10) 0.6302(4) 0.048(2) Uani 1 1 d . U . . .
O88 O 0.6949(13) 0.2780(9) 0.5798(4) 0.046(2) Uani 1 1 d . U . . .
O89 O 0.6284(14) 0.2210(9) 0.5369(4) 0.046(2) Uani 1 1 d . U . . .
O90 O 0.2952(14) 0.2476(9) 0.5373(4) 0.046(2) Uani 1 1 d . U . . .
O91 O 0.2148(14) 0.1678(9) 0.5730(4) 0.047(2) Uani 1 1 d . U . . .
O92 O 0.4163(14) 0.0124(9) 0.6327(4) 0.047(2) Uani 1 1 d . U . . .
O93 O 0.6213(14) 0.0016(9) 0.6334(4) 0.048(2) Uani 1 1 d . U . . .
O94 O 0.7471(14) 0.1313(10) 0.5768(4) 0.051(2) Uani 1 1 d . U . . .
O95 O 0.4904(14) 0.1491(9) 0.5434(4) 0.046(2) Uani 1 1 d . U . . .
O96 O 0.4120(13) 0.0667(9) 0.5799(4) 0.044(2) Uani 1 1 d . U . . .
O97 O 0.6042(14) 0.0612(9) 0.5819(4) 0.046(2) Uani 1 1 d . U . . .
O98 O 0.7089(14) 0.0711(10) 0.5298(4) 0.049(3) Uani 1 1 d . U . . .
O99 O 0.3350(14) 0.0989(10) 0.5271(4) 0.050(3) Uani 1 1 d . U . . .
O100 O 0.5656(14) -0.0721(9) 0.5953(4) 0.051(4) Uani 1 1 d . U . . .
O101 O 0.4357(13) 0.3743(9) 0.6375(4) 0.045(2) Uani 1 1 d . U . . .
O102 O 0.2412(13) 0.4695(9) 0.6271(4) 0.042(2) Uani 1 1 d . U . . .
O103 O 0.4262(13) 0.5057(9) 0.6115(4) 0.042(2) Uani 1 1 d . U . . .
O104 O 0.3003(13) 0.4996(9) 0.5746(4) 0.045(2) Uani 1 1 d . U . . .
O105 O 0.0619(13) 0.5891(9) 0.6089(4) 0.047(2) Uani 1 1 d . U . . .
O106 O 0.0456(14) 0.6424(9) 0.6611(4) 0.049(3) Uani 1 1 d . U . . .
O107 O 0.2497(14) 0.6281(9) 0.6953(4) 0.047(2) Uani 1 1 d . U . . .
O108 O 0.4150(13) 0.5572(9) 0.6684(4) 0.044(2) Uani 1 1 d . U . . .
O109 O 0.6144(13) 0.4982(9) 0.5784(4) 0.044(3) Uani 1 1 d . U . . .
O110 O 0.3086(14) 0.5494(9) 0.5204(3) 0.052(4) Uani 1 1 d D U . . .
O111 O -0.0809(14) 0.6818(10) 0.5721(4) 0.051(4) Uani 1 1 d . U . . .
O112 O -0.1162(14) 0.7783(10) 0.6654(4) 0.050(3) Uani 1 1 d . U . . .
O113 O 0.2387(15) 0.7535(9) 0.7211(4) 0.050(3) Uani 1 1 d . U . . .
O114 O 0.5834(14) 0.6102(10) 0.6799(4) 0.051(3) Uani 1 1 d . U . . .
O115 O 0.5662(13) 0.5549(9) 0.6292(4) 0.045(2) Uani 1 1 d . U . . .
O116 O 0.4096(13) 0.5862(9) 0.5654(4) 0.045(2) Uani 1 1 d . U . . .
O117 O 0.1230(14) 0.6111(9) 0.5546(4) 0.048(2) Uani 1 1 d . U . . .
O118 O 0.0033(14) 0.7317(9) 0.6148(4) 0.046(2) Uani 1 1 d . U . . .
O119 O 0.0768(14) 0.7524(9) 0.6888(4) 0.049(2) Uani 1 1 d . U . . .
O120 O 0.3737(13) 0.6959(9) 0.6741(4) 0.045(2) Uani 1 1 d . U . . .
O121 O 0.5118(14) 0.7042(9) 0.6323(4) 0.046(2) Uani 1 1 d . U . . .
O122 O 0.5302(13) 0.6495(9) 0.5828(4) 0.045(2) Uani 1 1 d . U . . .
O123 O 0.2528(14) 0.6878(9) 0.5382(4) 0.047(2) Uani 1 1 d . U . . .
O124 O 0.0598(14) 0.7555(9) 0.5625(4) 0.048(2) Uani 1 1 d . U . . .
O125 O 0.0310(14) 0.8404(10) 0.6419(4) 0.050(2) Uani 1 1 d . U . . .
O126 O 0.2127(14) 0.8229(9) 0.6702(4) 0.048(2) Uani 1 1 d . U . . .
O127 O 0.3234(14) 0.8012(9) 0.6216(4) 0.047(2) Uani 1 1 d . U . . .
O128 O 0.3400(14) 0.7471(9) 0.5722(4) 0.046(2) Uani 1 1 d . U . . .
O129 O 0.1599(14) 0.8156(9) 0.5943(4) 0.049(2) Uani 1 1 d . U . . .
O130 O 0.1472(15) 0.9309(7) 0.6263(4) 0.054(4) Uani 1 1 d D U . C 2
O131 O 0.4943(15) 0.8010(9) 0.5857(4) 0.050(4) Uani 1 1 d . U . . .
O132 O 0.1802(15) 0.8388(10) 0.5387(4) 0.053(4) Uani 1 1 d . U . . .
O133 O 0.2415(13) 0.5022(9) 0.6793(4) 0.045(2) Uani 1 1 d . U . . .
O134 O 0.4335(13) 0.4286(9) 0.7011(4) 0.046(2) Uani 1 1 d . U . . .
O135 O 0.5819(13) -0.0170(9) 0.8268(4) 0.0457(19) Uani 1 1 d . U . . .
O136 O 0.6365(13) 0.0126(9) 0.8773(4) 0.046(2) Uani 1 1 d . U . . .
O137 O 0.4316(13) 0.0151(9) 0.8751(4) 0.045(2) Uani 1 1 d . U . . .
O138 O 0.3582(12) 0.4127(9) 0.9394(4) 0.0416(19) Uani 1 1 d . U . . .
O139 O 0.2832(12) 0.5400(9) 0.8987(4) 0.0415(19) Uani 1 1 d . U . . .
O140 O 0.1711(12) 0.4431(9) 0.9121(4) 0.0412(19) Uani 1 1 d . U . . .
O141 O 0.4747(13) 0.1232(9) 0.6280(4) 0.0458(19) Uani 1 1 d . U . . .
O142 O 0.3495(13) 0.2202(9) 0.5877(4) 0.0439(19) Uani 1 1 d . U . . .
O143 O 0.5584(14) 0.2172(9) 0.5887(4) 0.047(2) Uani 1 1 d . U . . .
O144 O 0.3852(13) 0.6483(9) 0.6186(4) 0.0438(19) Uani 1 1 d . U . . .
O145 O 0.2065(14) 0.6589(9) 0.5895(4) 0.046(2) Uani 1 1 d . U . . .
O146 O 0.1868(14) 0.7186(9) 0.6442(4) 0.047(2) Uani 1 1 d . U . . .
C1 C 0.159(2) 0.2248(15) 0.7706(7) 0.051(6) Uani 1 1 d . U . . .
C2 C 0.090(2) 0.2290(16) 0.7473(7) 0.056(7) Uani 1 1 d . U . . .
H2 H 0.054971 0.191608 0.751471 0.067 Uiso 1 1 calc R U . . .
C3 C 0.152(2) 0.2141(15) 0.7185(6) 0.049(6) Uani 1 1 d . U . . .
H3 H 0.211247 0.166364 0.720670 0.059 Uiso 1 1 calc R U . . .
C4 C 0.091(2) 0.2094(15) 0.6966(6) 0.050(6) Uani 1 1 d . U . . .
C5 C 0.702(2) 0.2643(15) 0.7151(6) 0.049(6) Uani 1 1 d . U . . .
C6 C 0.7885(19) 0.2343(14) 0.7356(6) 0.045(5) Uani 1 1 d . U . . .
H6 H 0.855173 0.205351 0.725663 0.054 Uiso 1 1 calc R U . . .
C7 C 0.7563(19) 0.1831(15) 0.7585(6) 0.055(6) Uani 1 1 d D U . . .
H7 H 0.740924 0.144212 0.749172 0.066 Uiso 1 1 calc R U . . .
C8 C 0.8473(19) 0.1455(14) 0.7786(6) 0.050(6) Uani 1 1 d D U . . .
C9 C 0.1465(18) 0.5551(13) 0.7890(6) 0.043(5) Uani 1 1 d . U . . .
C10 C 0.257(2) 0.5528(16) 0.7809(5) 0.057(7) Uani 1 1 d D U . . .
H10 H 0.273081 0.588870 0.791754 0.069 Uiso 1 1 calc R U . . .
C11 C 0.2768(19) 0.5711(14) 0.7495(5) 0.044(5) Uani 1 1 d D U . . .
H11 H 0.221022 0.618269 0.743898 0.053 Uiso 1 1 calc R U . . .
C12 C 0.3850(19) 0.5840(13) 0.7472(6) 0.043(5) Uani 1 1 d . U . . .
C13 C 0.4383(19) 0.2306(14) 0.7423(6) 0.046(6) Uani 1 1 d . U . . .
C14 C 0.478(3) 0.153(2) 0.7327(9) 0.079(10) Uani 1 1 d . U . . .
H14A H 0.431153 0.127105 0.740466 0.118 Uiso 1 1 calc R U . . .
H14B H 0.549125 0.127659 0.739081 0.118 Uiso 1 1 calc R U . . .
H14C H 0.479451 0.154988 0.712442 0.118 Uiso 1 1 calc R U . . .
O14W O 0.091(2) 0.0744(16) 0.6417(8) 0.038(6) Uani 0.5 1 d . U P D 1
O12W O 0.676(3) 0.468(2) 0.6980(8) 0.050(5) Uani 0.5 1 d . U P . .
W33A W 0.506(4) 0.591(3) 0.5801(15) 0.045(12) Uani 0.02 1 d . U P A 2
O15X O -0.066(4) 0.504(3) 0.7705(13) 0.070(11) Uani 0.5 1 d . U P B 2

loop_
_atom_site_aniso_label
_atom_site_aniso_U_11
_atom_site_aniso_U_22
_atom_site_aniso_U_33
_atom_site_aniso_U_23
_atom_site_aniso_U_13
_atom_site_aniso_U_12
W1 0.0406(5) 0.0360(5) 0.0405(6) -0.0071(4) 0.0064(4) -0.0102(4)
W2 0.0416(5) 0.0395(5) 0.0453(7) -0.0068(4) 0.0039(4) -0.0071(4)
W3 0.0449(5) 0.0360(5) 0.0447(7) -0.0088(4) 0.0076(4) -0.0082(4)
W4 0.0462(5) 0.0341(5) 0.0440(6) -0.0078(4) 0.0048(4) -0.0088(4)
W5 0.0443(5) 0.0348(5) 0.0477(7) -0.0034(4) 0.0048(4) -0.0106(4)
W6 0.0481(5) 0.0373(5) 0.0421(6) -0.0031(4) 0.0087(4) -0.0087(4)
W7 0.0461(5) 0.0391(5) 0.0402(6) -0.0061(4) 0.0026(4) -0.0048(4)
W8 0.0453(5) 0.0372(5) 0.0456(7) -0.0043(4) 0.0027(4) -0.0036(4)
W9 0.0483(5) 0.0340(5) 0.0452(7) -0.0070(4) 0.0063(4) -0.0067(4)
W10 0.0483(5) 0.0357(5) 0.0459(7) -0.0032(4) 0.0058(4) -0.0087(4)
W11 0.0404(5) 0.0338(5) 0.0384(6) -0.0063(4) 0.0054(4) -0.0078(4)
W12 0.0410(5) 0.0356(5) 0.0407(6) -0.0072(4) 0.0066(4) -0.0098(4)
W13 0.0459(5) 0.0391(5) 0.0375(6) -0.0073(4) 0.0046(4) -0.0099(4)
W14 0.0423(5) 0.0425(5) 0.0433(7) -0.0107(4) 0.0041(4) -0.0108(4)
W15 0.0424(5) 0.0396(5) 0.0434(6) -0.0110(4) 0.0069(4) -0.0133(4)
W16 0.0435(5) 0.0341(5) 0.0414(6) -0.0074(4) 0.0053(4) -0.0107(4)
W17 0.0392(4) 0.0350(5) 0.0435(6) -0.0077(4) 0.0051(4) -0.0097(4)
W18 0.0413(5) 0.0364(5) 0.0422(6) -0.0091(4) 0.0077(4) -0.0103(4)
W19 0.0452(5) 0.0402(5) 0.0409(6) -0.0105(4) 0.0065(4) -0.0122(4)
W20 0.0438(5) 0.0371(5) 0.0430(6) -0.0107(4) 0.0077(4) -0.0118(4)
W21 0.0413(5) 0.0332(4) 0.0381(6) -0.0066(4) 0.0053(4) -0.0091(4)
W22 0.0418(5) 0.0372(5) 0.0387(6) -0.0036(4) 0.0052(4) -0.0116(4)
W23 0.0462(5) 0.0421(5) 0.0429(6) -0.0030(4) 0.0022(4) -0.0167(4)
W24 0.0496(5) 0.0364(5) 0.0449(7) -0.0033(4) 0.0037(4) -0.0136(4)
W25 0.0466(5) 0.0365(5) 0.0446(7) -0.0044(4) 0.0029(4) -0.0099(4)
W26 0.0428(5) 0.0439(5) 0.0436(7) -0.0084(4) 0.0057(4) -0.0114(4)
W27 0.0462(5) 0.0418(5) 0.0383(6) -0.0069(4) 0.0078(4) -0.0145(4)
W28 0.0474(5) 0.0399(5) 0.0385(6) -0.0043(4) 0.0031(4) -0.0144(4)
W29 0.0559(6) 0.0411(5) 0.0437(7) -0.0076(4) 0.0020(5) -0.0168(4)
W30 0.0545(5) 0.0363(5) 0.0465(7) -0.0073(4) 0.0034(5) -0.0127(4)
W31 0.0528(6) 0.0427(5) 0.0462(7) -0.0121(5) 0.0090(5) -0.0131(4)
W32 0.0455(5) 0.0339(5) 0.0368(6) -0.0046(4) 0.0054(4) -0.0111(4)
W33 0.0491(5) 0.0347(5) 0.0398(7) -0.0046(5) 0.0075(4) -0.0140(4)
W34 0.0534(5) 0.0365(5) 0.0392(6) -0.0030(4) 0.0043(4) -0.0120(4)
W35 0.0524(5) 0.0374(5) 0.0455(7) -0.0024(4) 0.0016(5) -0.0099(4)
W36 0.0514(5) 0.0360(5) 0.0470(7) -0.0058(4) 0.0071(5) -0.0080(4)
W37 0.0568(6) 0.0356(5) 0.0448(7) -0.0075(4) 0.0069(5) -0.0139(4)
W38 0.0538(5) 0.0396(5) 0.0426(7) -0.0057(4) 0.0062(5) -0.0179(4)
W39 0.0602(6) 0.0362(5) 0.0446(7) -0.0051(4) 0.0076(5) -0.0175(4)
W40 0.0620(6) 0.0367(5) 0.0459(7) -0.0023(4) 0.0044(5) -0.0123(4)
W41 0.0634(6) 0.0336(5) 0.0489(7) -0.0061(4) 0.0097(5) -0.0113(4)
W42 0.0486(5) 0.0361(5) 0.0394(6) -0.0057(4) 0.0058(4) -0.0133(4)
Pr1 0.0419(6) 0.0331(6) 0.0398(8) -0.0057(5) 0.0051(5) -0.0100(5)
Pr2 0.0409(6) 0.0400(7) 0.0421(8) -0.0098(6) 0.0069(6) -0.0114(5)
Pr3 0.0442(6) 0.0370(6) 0.0393(8) -0.0052(5) 0.0054(6) -0.0128(5)
Pr4 0.0446(7) 0.0377(7) 0.0446(9) -0.0051(6) 0.0064(6) -0.0107(5)
Sb1 0.0400(7) 0.0354(7) 0.0378(10) -0.0057(6) 0.0060(6) -0.0081(6)
Sb2 0.0400(7) 0.0353(7) 0.0390(10) -0.0075(6) 0.0043(6) -0.0098(6)
Sb3 0.0429(8) 0.0357(7) 0.0371(10) -0.0056(6) 0.0053(6) -0.0118(6)
Sb4 0.0495(8) 0.0336(8) 0.0397(10) -0.0051(7) 0.0064(7) -0.0100(6)
Na1 0.050(5) 0.037(5) 0.046(6) -0.009(4) 0.002(4) -0.007(4)
Na2 0.083(8) 0.073(8) 0.057(8) -0.013(6) 0.009(6) -0.033(6)
Na3 0.105(10) 0.050(6) 0.064(9) -0.004(6) 0.017(7) -0.023(6)
Na4 0.056(6) 0.068(7) 0.053(8) -0.030(6) -0.003(5) -0.009(5)
Na5 0.072(7) 0.069(8) 0.067(9) -0.005(6) -0.007(6) -0.024(6)
O1 0.048(5) 0.044(5) 0.044(6) -0.006(5) 0.010(5) -0.011(5)
O1L 0.054(6) 0.051(6) 0.045(6) -0.006(5) 0.006(5) -0.013(5)
O1W 0.053(7) 0.055(7) 0.047(8) -0.006(7) 0.009(7) -0.011(6)
O2 0.055(5) 0.040(5) 0.044(6) -0.006(5) 0.007(5) -0.011(5)
O2L 0.054(6) 0.049(6) 0.049(7) -0.012(6) -0.002(6) -0.016(5)
O2W 0.056(8) 0.043(8) 0.053(10) -0.010(7) 0.019(7) -0.017(7)
O3 0.046(4) 0.039(4) 0.041(4) -0.009(4) 0.010(4) -0.011(4)
O3L 0.053(8) 0.054(9) 0.058(10) 0.005(8) 0.005(8) -0.008(7)
O3W 0.054(9) 0.057(10) 0.055(12) -0.004(9) 0.009(8) -0.018(8)
O4 0.047(5) 0.041(5) 0.042(5) -0.006(4) 0.008(4) -0.011(4)
O4L 0.055(5) 0.046(5) 0.037(5) -0.008(4) 0.003(4) -0.014(4)
O4W 0.056(7) 0.042(7) 0.045(8) -0.004(7) 0.002(7) -0.011(6)
O5 0.044(4) 0.039(4) 0.041(4) -0.008(4) 0.004(4) -0.008(3)
O5L 0.056(5) 0.044(5) 0.041(5) -0.007(4) 0.005(4) -0.018(4)
O5W 0.056(7) 0.049(7) 0.054(8) -0.006(6) 0.012(6) -0.019(6)
O6 0.043(4) 0.038(4) 0.043(4) -0.012(4) 0.006(4) -0.011(3)
O6L 0.057(7) 0.051(7) 0.043(8) -0.005(7) 0.007(7) -0.017(6)
O6W 0.067(10) 0.050(9) 0.042(10) -0.003(8) 0.005(8) -0.017(8)
O7 0.051(4) 0.040(4) 0.047(5) -0.012(4) 0.008(4) -0.008(4)
O7L 0.058(7) 0.060(7) 0.051(8) -0.005(6) 0.007(6) -0.014(6)
O7W 0.062(10) 0.086(12) 0.058(12) -0.025(10) 0.023(9) -0.020(9)
O8 0.046(4) 0.039(4) 0.049(4) -0.007(4) 0.007(4) -0.013(4)
O8L 0.050(6) 0.054(6) 0.049(7) -0.011(6) 0.010(6) -0.017(5)
O8W 0.053(7) 0.051(7) 0.038(8) -0.004(6) 0.010(6) -0.026(6)
O9 0.043(4) 0.036(4) 0.044(4) -0.006(4) 0.003(4) -0.012(3)
O9L 0.072(9) 0.058(9) 0.061(11) 0.004(8) 0.006(9) -0.028(8)
O9W 0.048(6) 0.044(6) 0.048(7) -0.009(5) 0.003(5) -0.019(5)
O10 0.045(4) 0.036(4) 0.044(4) -0.006(4) 0.002(4) -0.011(3)
O10L 0.044(4) 0.044(4) 0.039(5) -0.008(4) 0.009(4) -0.011(4)
O10W 0.056(7) 0.047(7) 0.039(8) -0.008(6) 0.010(7) -0.009(6)
O11 0.051(5) 0.041(5) 0.051(5) -0.006(5) 0.006(5) -0.007(4)
O11L 0.044(4) 0.045(5) 0.040(5) -0.008(4) 0.004(4) -0.006(4)
Cl1 0.043(5) 0.068(6) 0.048(7) -0.011(5) 0.010(5) -0.029(5)
O12 0.049(7) 0.046(7) 0.058(8) -0.011(7) 0.010(7) -0.009(6)
O12L 0.038(7) 0.054(7) 0.046(8) -0.004(7) 0.005(6) -0.006(6)
O15W 0.064(12) 0.069(13) 0.065(13) -0.002(9) -0.005(9) -0.017(8)
O13 0.048(7) 0.043(7) 0.048(8) -0.003(6) -0.003(6) -0.009(6)
O13L 0.047(5) 0.044(5) 0.038(5) -0.004(4) 0.005(4) -0.013(4)
O13W 0.051(8) 0.055(9) 0.056(10) 0.000(8) 0.006(8) -0.013(7)
O14 0.047(5) 0.041(5) 0.056(5) -0.007(5) 0.004(5) -0.014(4)
O14L 0.058(9) 0.054(9) 0.045(11) -0.014(8) 0.004(8) -0.007(8)
O15 0.049(7) 0.040(7) 0.049(8) 0.002(6) 0.003(6) -0.006(6)
O15L 0.045(4) 0.041(4) 0.041(4) -0.004(4) 0.007(4) -0.014(4)
O16 0.053(7) 0.042(7) 0.044(8) -0.005(6) 0.006(6) -0.011(6)
O16L 0.050(4) 0.039(4) 0.042(5) -0.001(4) 0.006(4) -0.014(4)
O17 0.046(4) 0.038(4) 0.046(4) -0.004(4) 0.005(4) -0.007(4)
O17L 0.051(5) 0.041(5) 0.045(5) -0.003(4) -0.002(4) -0.016(4)
O18 0.046(4) 0.039(4) 0.048(4) -0.009(4) 0.007(4) -0.011(3)
O18L 0.075(10) 0.047(9) 0.043(10) -0.009(8) -0.002(8) -0.024(8)
O19 0.044(4) 0.038(4) 0.046(5) -0.012(4) 0.004(4) -0.007(4)
O20 0.049(4) 0.038(4) 0.049(4) -0.009(4) 0.006(4) -0.012(3)
O21 0.047(4) 0.039(4) 0.049(5) -0.005(4) 0.009(4) -0.010(4)
O22 0.043(4) 0.038(4) 0.045(4) -0.003(4) 0.006(4) -0.008(4)
O23 0.046(4) 0.041(4) 0.044(5) -0.006(4) 0.011(4) -0.004(4)
O24 0.049(4) 0.038(4) 0.047(5) -0.006(4) 0.005(4) -0.006(4)
O25 0.047(4) 0.037(4) 0.048(5) -0.010(4) 0.010(4) -0.006(4)
O26 0.048(4) 0.039(4) 0.051(5) -0.010(4) 0.010(4) -0.010(4)
O27 0.048(4) 0.035(4) 0.052(5) -0.004(4) 0.007(4) -0.010(4)
O28 0.046(4) 0.037(4) 0.048(5) -0.003(4) 0.009(4) -0.008(4)
O29 0.047(4) 0.040(4) 0.048(4) -0.003(4) 0.010(4) -0.007(4)
O30 0.047(4) 0.037(4) 0.047(4) -0.009(4) 0.008(4) -0.009(4)
O31 0.047(4) 0.039(4) 0.050(4) -0.007(4) 0.006(4) -0.009(4)
O32 0.044(6) 0.042(7) 0.050(8) -0.004(6) 0.016(6) -0.013(5)
O33 0.050(7) 0.041(7) 0.045(8) -0.008(6) 0.000(6) -0.005(6)
O34 0.041(6) 0.035(6) 0.046(8) -0.014(6) 0.006(6) 0.003(5)
O35 0.042(4) 0.036(4) 0.041(4) -0.007(4) 0.003(4) -0.013(3)
O36 0.047(4) 0.037(4) 0.040(4) -0.010(4) 0.006(4) -0.013(3)
O37 0.041(3) 0.037(3) 0.041(4) -0.007(3) 0.008(3) -0.012(3)
O38 0.043(4) 0.038(4) 0.039(4) -0.010(4) 0.007(4) -0.014(3)
O39 0.046(4) 0.041(4) 0.040(4) -0.011(4) 0.007(4) -0.012(4)
O40 0.049(5) 0.045(5) 0.041(5) -0.009(4) 0.007(4) -0.010(4)
O41 0.045(4) 0.043(4) 0.037(4) -0.008(4) 0.004(4) -0.013(3)
O42 0.047(4) 0.041(4) 0.039(4) -0.008(3) 0.004(3) -0.012(3)
O43 0.051(7) 0.037(6) 0.041(7) -0.012(6) 0.006(6) -0.014(5)
O44 0.054(7) 0.052(7) 0.026(7) -0.012(6) 0.019(6) -0.009(6)
O45 0.055(7) 0.039(6) 0.034(7) -0.014(6) 0.001(6) -0.009(6)
O46 0.053(7) 0.049(7) 0.037(7) -0.008(6) 0.000(6) -0.015(6)
O47 0.048(6) 0.040(6) 0.035(7) 0.002(6) 0.003(6) -0.014(5)
O48 0.049(6) 0.045(6) 0.050(7) 0.001(6) 0.000(6) -0.019(5)
O49 0.045(4) 0.037(4) 0.038(4) -0.006(4) 0.005(4) -0.012(4)
O50 0.045(4) 0.041(4) 0.035(4) -0.009(4) 0.008(4) -0.010(4)
O51 0.046(4) 0.044(4) 0.037(4) -0.011(4) 0.007(4) -0.013(4)
O52 0.046(4) 0.042(4) 0.039(4) -0.008(4) 0.004(4) -0.013(4)
O53 0.046(4) 0.041(4) 0.037(5) -0.005(4) 0.003(4) -0.014(4)
O54 0.045(4) 0.041(4) 0.036(4) -0.010(4) 0.007(4) -0.016(3)
O55 0.044(4) 0.039(4) 0.036(4) -0.010(4) 0.005(4) -0.014(4)
O56 0.046(4) 0.038(4) 0.036(4) -0.010(4) 0.012(4) -0.012(4)
O57 0.048(4) 0.044(4) 0.038(5) -0.011(4) 0.008(4) -0.012(4)
O58 0.044(4) 0.045(4) 0.035(4) -0.013(4) 0.009(4) -0.011(4)
O59 0.048(4) 0.040(4) 0.040(5) -0.005(4) 0.006(4) -0.013(4)
O60 0.044(4) 0.042(4) 0.036(4) -0.006(4) 0.004(4) -0.010(4)
O61 0.046(4) 0.041(4) 0.040(4) -0.009(4) 0.004(4) -0.011(4)
O62 0.046(4) 0.043(4) 0.039(4) -0.008(4) 0.008(4) -0.011(4)
O63 0.047(4) 0.045(4) 0.035(4) -0.010(4) 0.009(4) -0.011(4)
O64 0.050(7) 0.037(6) 0.044(8) -0.011(6) 0.009(6) -0.016(5)
O65 0.052(7) 0.036(6) 0.039(7) -0.005(6) 0.007(6) -0.010(5)
O66 0.044(6) 0.052(7) 0.038(8) -0.003(6) 0.007(6) -0.016(6)
O67 0.048(4) 0.042(4) 0.040(5) -0.006(4) 0.003(4) -0.014(4)
O68 0.046(4) 0.044(4) 0.039(4) -0.006(4) 0.005(4) -0.011(4)
O69 0.057(4) 0.043(4) 0.042(4) -0.006(4) 0.003(4) -0.014(4)
O70 0.057(5) 0.046(5) 0.043(5) -0.004(4) 0.006(5) -0.015(4)
O71 0.053(4) 0.043(4) 0.036(4) -0.008(3) 0.001(3) -0.017(3)
O72 0.055(4) 0.044(4) 0.043(4) -0.005(4) 0.002(4) -0.016(4)
O73 0.050(4) 0.046(4) 0.046(5) -0.006(4) 0.005(4) -0.017(4)
O74 0.050(4) 0.044(4) 0.044(4) -0.003(4) 0.001(4) -0.017(4)
O75 0.051(4) 0.041(4) 0.039(4) -0.006(4) 0.000(4) -0.015(4)
O76 0.050(4) 0.041(4) 0.035(4) -0.011(3) 0.003(3) -0.015(3)
O77 0.056(7) 0.042(7) 0.046(8) -0.011(6) 0.004(6) -0.017(6)
O78 0.052(5) 0.048(5) 0.032(5) -0.006(4) -0.001(4) -0.016(4)
O79 0.058(7) 0.047(7) 0.053(8) 0.000(7) 0.009(7) -0.010(6)
O80 0.052(7) 0.044(7) 0.047(8) -0.003(6) -0.001(6) -0.016(6)
O81 0.053(5) 0.046(5) 0.047(5) -0.004(5) 0.003(5) -0.013(4)
O82 0.050(7) 0.046(7) 0.044(8) -0.007(6) 0.002(6) -0.016(6)
O83 0.050(4) 0.042(4) 0.037(4) -0.007(4) 0.004(4) -0.016(4)
O84 0.052(4) 0.043(4) 0.034(4) -0.008(4) 0.005(4) -0.017(4)
O85 0.054(4) 0.043(4) 0.040(4) -0.004(4) 0.001(4) -0.015(3)
O86 0.054(4) 0.044(4) 0.046(5) -0.005(4) 0.002(4) -0.016(4)
O87 0.053(4) 0.045(4) 0.041(4) -0.005(4) 0.002(4) -0.011(4)
O88 0.053(4) 0.042(4) 0.043(4) -0.004(4) 0.003(4) -0.016(4)
O89 0.053(4) 0.045(4) 0.040(5) -0.006(4) 0.003(4) -0.017(4)
O90 0.054(4) 0.043(4) 0.040(5) 0.000(4) 0.003(4) -0.015(4)
O91 0.056(4) 0.044(4) 0.040(4) -0.006(4) 0.002(4) -0.016(4)
O92 0.054(4) 0.043(4) 0.044(5) -0.011(4) 0.003(4) -0.016(4)
O93 0.055(4) 0.041(4) 0.045(5) -0.008(4) 0.005(4) -0.015(4)
O94 0.057(4) 0.046(4) 0.045(5) -0.004(4) 0.003(4) -0.012(4)
O95 0.053(4) 0.044(4) 0.037(5) -0.007(4) 0.004(4) -0.015(4)
O96 0.052(4) 0.042(4) 0.038(4) -0.009(4) 0.002(4) -0.015(4)
O97 0.054(4) 0.042(4) 0.040(4) -0.009(4) 0.003(4) -0.015(4)
O98 0.051(7) 0.048(7) 0.046(8) -0.011(6) 0.006(6) -0.015(6)
O99 0.058(7) 0.046(7) 0.047(8) -0.004(6) -0.002(6) -0.019(6)
O100 0.056(7) 0.040(7) 0.051(8) -0.008(6) 0.007(7) -0.009(6)
O101 0.051(4) 0.042(4) 0.041(4) -0.008(4) 0.004(4) -0.014(4)
O102 0.048(4) 0.041(4) 0.039(4) -0.009(4) 0.005(4) -0.016(3)
O103 0.049(3) 0.038(3) 0.041(4) -0.008(3) 0.008(3) -0.018(3)
O104 0.050(4) 0.042(4) 0.039(4) -0.008(4) 0.009(4) -0.014(4)
O105 0.051(4) 0.044(4) 0.040(5) -0.006(4) 0.004(4) -0.011(4)
O106 0.054(5) 0.042(5) 0.047(5) -0.001(4) 0.001(5) -0.014(4)
O107 0.055(4) 0.038(4) 0.045(4) -0.002(4) 0.002(4) -0.015(3)
O108 0.051(4) 0.038(4) 0.042(4) -0.003(3) 0.005(4) -0.018(3)
O109 0.053(5) 0.040(5) 0.037(5) -0.010(4) 0.014(4) -0.013(4)
O110 0.054(7) 0.040(7) 0.053(8) -0.005(6) 0.015(7) -0.006(6)
O111 0.055(7) 0.048(7) 0.044(8) -0.007(6) -0.006(6) -0.007(6)
O112 0.058(7) 0.047(7) 0.041(8) -0.003(6) -0.014(6) -0.011(6)
O113 0.063(7) 0.042(7) 0.042(8) -0.009(6) 0.002(7) -0.015(6)
O114 0.055(7) 0.046(6) 0.051(7) -0.005(6) 0.013(6) -0.018(6)
O115 0.052(4) 0.039(4) 0.042(4) -0.007(4) 0.011(4) -0.016(4)
O116 0.052(4) 0.042(4) 0.041(4) -0.005(3) 0.008(4) -0.017(3)
O117 0.053(4) 0.043(4) 0.045(5) -0.005(4) 0.008(4) -0.012(4)
O118 0.055(4) 0.042(4) 0.036(4) -0.006(4) -0.001(4) -0.010(4)
O119 0.056(4) 0.042(4) 0.044(5) -0.002(4) 0.004(4) -0.012(4)
O120 0.052(4) 0.040(4) 0.042(4) -0.004(4) 0.004(4) -0.015(4)
O121 0.055(4) 0.040(4) 0.041(5) -0.005(4) 0.008(4) -0.015(4)
O122 0.052(4) 0.040(4) 0.041(4) -0.003(4) 0.013(4) -0.014(4)
O123 0.055(4) 0.041(4) 0.041(5) -0.003(4) 0.005(4) -0.012(4)
O124 0.055(4) 0.043(4) 0.041(5) -0.002(4) 0.008(4) -0.012(4)
O125 0.060(4) 0.042(4) 0.045(5) -0.003(4) 0.001(4) -0.011(4)
O126 0.058(4) 0.040(4) 0.044(5) -0.003(4) 0.002(4) -0.016(4)
O127 0.057(4) 0.039(4) 0.043(4) -0.005(4) 0.006(4) -0.015(4)
O128 0.056(4) 0.041(4) 0.041(4) -0.004(4) 0.005(4) -0.017(3)
O129 0.061(4) 0.041(4) 0.038(4) -0.006(4) 0.004(4) -0.010(4)
O130 0.068(7) 0.039(7) 0.053(8) -0.005(6) -0.001(7) -0.017(6)
O131 0.066(7) 0.033(6) 0.049(8) 0.001(6) 0.012(7) -0.016(6)
O132 0.067(7) 0.051(7) 0.038(8) -0.008(6) 0.008(7) -0.015(6)
O133 0.052(4) 0.039(4) 0.043(5) -0.001(4) 0.008(4) -0.016(4)
O134 0.050(4) 0.040(4) 0.045(5) 0.000(4) 0.006(4) -0.014(4)
O135 0.048(3) 0.038(3) 0.047(4) -0.009(3) 0.007(3) -0.010(3)
O136 0.046(3) 0.038(3) 0.046(4) -0.005(3) 0.007(3) -0.006(3)
O137 0.047(3) 0.036(3) 0.048(4) -0.005(3) 0.007(3) -0.011(3)
O138 0.045(3) 0.042(3) 0.037(3) -0.012(3) 0.006(3) -0.014(3)
O139 0.046(3) 0.041(3) 0.036(4) -0.011(3) 0.006(3) -0.014(3)
O140 0.045(3) 0.039(3) 0.037(3) -0.010(3) 0.008(3) -0.012(3)
O141 0.052(3) 0.042(3) 0.043(4) -0.006(3) 0.004(3) -0.016(3)
O142 0.052(3) 0.042(3) 0.037(3) -0.007(3) 0.004(3) -0.017(3)
O143 0.054(4) 0.043(4) 0.042(4) -0.005(3) 0.002(3) -0.016(3)
O144 0.052(3) 0.038(3) 0.041(4) -0.004(3) 0.007(3) -0.016(3)
O145 0.055(3) 0.041(3) 0.040(4) -0.004(3) 0.003(3) -0.013(3)
O146 0.055(3) 0.040(3) 0.044(4) -0.004(3) 0.003(3) -0.013(3)
C1 0.053(7) 0.050(7) 0.050(8) -0.001(5) 0.002(5) -0.018(5)
C2 0.058(8) 0.057(8) 0.055(8) -0.004(5) -0.004(5) -0.020(5)
C3 0.049(7) 0.048(7) 0.047(7) -0.003(5) 0.001(5) -0.014(5)
C4 0.049(7) 0.051(7) 0.049(8) -0.003(5) 0.000(5) -0.017(5)
C5 0.049(7) 0.050(7) 0.047(8) -0.004(5) -0.001(5) -0.018(5)
C6 0.043(7) 0.047(7) 0.043(7) -0.001(5) 0.001(5) -0.013(5)
C7 0.054(7) 0.057(8) 0.055(8) -0.004(5) -0.001(5) -0.020(5)
C8 0.050(7) 0.050(7) 0.049(8) -0.005(5) 0.001(5) -0.016(5)
C9 0.043(6) 0.044(7) 0.042(7) -0.005(5) -0.003(5) -0.014(5)
C10 0.058(8) 0.056(8) 0.058(8) -0.001(5) -0.001(5) -0.020(5)
C11 0.045(7) 0.044(7) 0.044(7) -0.001(5) -0.002(5) -0.015(5)
C12 0.045(6) 0.042(7) 0.041(7) -0.002(5) 0.000(5) -0.016(5)
C13 0.047(7) 0.043(7) 0.044(7) -0.002(5) -0.001(5) -0.013(5)
C14 0.090(12) 0.066(12) 0.075(13) -0.005(9) 0.008(9) -0.023(9)
O14W 0.034(8) 0.036(9) 0.049(10) -0.005(8) -0.005(7) -0.018(7)
O12W 0.051(8) 0.050(8) 0.047(8) -0.006(7) 0.007(7) -0.017(7)
W33A 0.043(12) 0.046(12) 0.044(13) -0.002(5) -0.001(5) -0.015(6)
O15X 0.068(12) 0.069(13) 0.070(13) -0.006(9) -0.005(9) -0.019(8)

loop_
_atom_type_symbol
_atom_type_description
_atom_type_scat_dispersion_real
_atom_type_scat_dispersion_imag
_atom_type_scat_source
C C 0.0033 0.0016 'International Tables Vol C Tables 4.2.6.8 and 6.1.1.4'
H H 0.0000 0.0000 'International Tables Vol C Tables 4.2.6.8 and 6.1.1.4'
Cl Cl 0.1484 0.1585 'International Tables Vol C Tables 4.2.6.8 and 6.1.1.4'
Na Na 0.0362 0.0249 'International Tables Vol C Tables 4.2.6.8 and 6.1.1.4'
O O 0.0106 0.0060 'International Tables Vol C Tables 4.2.6.8 and 6.1.1.4'
Pr Pr -0.2180 2.8214 'International Tables Vol C Tables 4.2.6.8 and 6.1.1.4'
Sb Sb -0.5866 1.5461 'International Tables Vol C Tables 4.2.6.8 and 6.1.1.4'
W W -0.8490 6.8722 'International Tables Vol C Tables 4.2.6.8 and 6.1.1.4'

loop_
_geom_angle_atom_site_label_1
_geom_angle_atom_site_label_2
_geom_angle_atom_site_label_3
_geom_angle
_geom_angle_site_symmetry_1
_geom_angle_site_symmetry_3
_geom_angle_publ_flag
O3 W1 O4 103.3(7) . . ?
O3 W1 O5 103.3(8) . . ?
O3 W1 O6 87.3(7) . . ?
O3 W1 O10L 95.5(8) . . ?
O3 W1 O11L 164.5(7) . . ?
O4 W1 O5 95.7(8) . . ?
O4 W1 O6 169.4(7) . . ?
O4 W1 O10L 97.3(8) . . ?
O4 W1 O11L 90.6(7) . . ?
O5 W1 O6 80.4(7) . . ?
O5 W1 O10L 154.0(7) . . ?
O5 W1 O11L 81.9(7) . . ?
O6 W1 O11L 79.1(6) . . ?
O10L W1 O6 82.8(7) . . ?
O10L W1 O11L 75.5(7) . . ?
O5 W2 O136 83.5(6) . . ?
O11 W2 O5 100.7(8) . . ?
O11 W2 O17 99.4(8) . . ?
O11 W2 O18 103.1(8) . . ?
O11 W2 O24 102.2(8) . . ?
O11 W2 O136 170.9(8) . . ?
O17 W2 O5 85.0(7) . . ?
O17 W2 O136 72.7(7) . . ?
O18 W2 O5 83.9(7) . . ?
O18 W2 O17 156.4(7) . . ?
O18 W2 O136 85.3(7) . . ?
O24 W2 O5 157.1(7) . . ?
O24 W2 O17 89.9(8) . . ?
O24 W2 O18 92.3(8) . . ?
O24 W2 O136 73.7(7) . . ?
O6 W3 O18 85.0(8) . . ?
O6 W3 O19 95.2(7) . . ?
O6 W3 O25 163.0(8) . . ?
O6 W3 O135 90.8(7) . . ?
O12 W3 O6 103.5(8) . . ?
O12 W3 O18 102.0(9) . . ?
O12 W3 O19 101.1(9) . . ?
O12 W3 O25 92.9(8) . . ?
O12 W3 O135 165.2(7) . . ?
O18 W3 O19 156.2(8) . . ?
O18 W3 O25 87.4(7) . . ?
O18 W3 O135 82.7(7) . . ?
O19 W3 O25 85.7(7) . . ?
O19 W3 O135 73.5(7) . . ?
O25 W3 O135 73.1(6) . . ?
O7 W4 O19 93.1(7) . . ?
O7 W4 O20 95.0(8) . . ?
O7 W4 O26 158.5(8) . . ?
O7 W4 O135 87.4(8) . . ?
O13 W4 O7 105.5(8) . . ?
O13 W4 O19 97.6(8) . . ?
O13 W4 O20 99.8(8) . . ?
O13 W4 O26 96.0(8) . . ?
O13 W4 O135 165.3(7) . . ?
O19 W4 O26 82.0(7) . . ?
O19 W4 O135 74.2(7) . . ?
O20 W4 O19 158.1(8) . . ?
O20 W4 O26 83.0(7) . . ?
O20 W4 O135 85.8(7) . . ?
O26 W4 O135 71.1(7) . . ?
O8 W5 O20 91.5(8) . . ?
O8 W5 O21 97.0(8) . . ?
O8 W5 O27 162.2(7) . . ?
O8 W5 O137 90.9(7) . . ?
O14 W5 O8 105.5(8) . . ?
O14 W5 O20 99.5(8) . . ?
O14 W5 O21 97.6(8) . . ?
O14 W5 O27 92.2(8) . . ?
O14 W5 O137 161.8(8) . . ?
O20 W5 O21 158.1(8) . . ?
O20 W5 O27 84.0(7) . . ?
O20 W5 O137 87.6(7) . . ?
O21 W5 O27 81.8(7) . . ?
O21 W5 O137 72.2(7) . . ?
O27 W5 O137 71.8(6) . . ?
O9 W6 O21 96.6(8) . . ?
O9 W6 O22 88.3(7) . . ?
O9 W6 O28 163.9(7) . . ?
O9 W6 O137 93.8(7) . . ?
O15 W6 O9 102.8(8) . . ?
O15 W6 O21 101.0(8) . . ?
O15 W6 O22 103.1(8) . . ?
O15 W6 O28 92.3(8) . . ?
O15 W6 O137 162.7(7) . . ?
O21 W6 O22 153.7(7) . . ?
O21 W6 O28 85.9(7) . . ?
O21 W6 O137 72.1(7) . . ?
O22 W6 O28 82.7(7) . . ?
O22 W6 O137 81.8(7) . . ?
O28 W6 O137 71.7(7) . . ?
O10 W7 O17 86.2(7) . . ?
O10 W7 O136 79.6(7) . . ?
O16 W7 O10 105.0(8) . . ?
O16 W7 O17 96.5(8) . . ?
O16 W7 O22 100.8(8) . . ?
O16 W7 O23 99.8(8) . . ?
O16 W7 O136 169.3(7) . . ?
O17 W7 O136 74.0(7) . . ?
O22 W7 O10 85.2(7) . . ?
O22 W7 O17 162.2(8) . . ?
O22 W7 O136 89.2(7) . . ?
O23 W7 O10 155.2(8) . . ?
O23 W7 O17 90.2(7) . . ?
O23 W7 O22 91.1(7) . . ?
O23 W7 O136 75.9(7) . . ?
O23 W8 O136 73.7(7) . . ?
O24 W8 O23 83.3(7) . . ?
O24 W8 O136 74.0(7) . . ?
O29 W8 O23 87.1(8) . . ?
O29 W8 O24 158.9(7) . . ?
O29 W8 O136 85.3(7) . . ?
O30 W8 O23 160.1(8) . . ?
O30 W8 O24 91.1(8) . . ?
O30 W8 O29 91.6(8) . . ?
O30 W8 O136 86.4(7) . . ?
O33 W8 O23 97.7(8) . . ?
O33 W8 O24 96.8(8) . . ?
O33 W8 O29 103.1(8) . . ?
O33 W8 O30 102.0(8) . . ?
O33 W8 O136 167.8(8) . . ?
O25 W9 O30 84.9(8) . . ?
O25 W9 O135 75.5(6) . . ?
O26 W9 O25 93.1(8) . . ?
O26 W9 O30 159.0(7) . . ?
O26 W9 O31 92.1(8) . . ?
O26 W9 O135 75.1(7) . . ?
O30 W9 O135 84.2(7) . . ?
O31 W9 O25 158.5(7) . . ?
O31 W9 O30 82.8(8) . . ?
O31 W9 O135 85.8(7) . . ?
O34 W9 O25 100.6(8) . . ?
O34 W9 O26 102.0(8) . . ?
O34 W9 O30 98.9(8) . . ?
O34 W9 O31 98.7(8) . . ?
O34 W9 O135 174.8(8) . . ?
O27 W10 O29 159.2(8) . . ?
O27 W10 O31 89.6(8) . . ?
O27 W10 O137 73.1(7) . . ?
O28 W10 O27 90.1(8) . . ?
O28 W10 O29 90.1(8) . . ?
O28 W10 O31 159.3(7) . . ?
O28 W10 O137 73.5(7) . . ?
O29 W10 O137 87.1(7) . . ?
O31 W10 O29 83.0(8) . . ?
O31 W10 O137 86.7(7) . . ?
O32 W10 O27 100.1(8) . . ?
O32 W10 O28 102.3(8) . . ?
O32 W10 O29 100.1(8) . . ?
O32 W10 O31 98.1(8) . . ?
O32 W10 O137 171.7(7) . . ?
O9 W11 O38 88.8(7) . . ?
O10 W11 O9 78.7(7) . . ?
O10 W11 O37 155.5(8) . . ?
O10 W11 O38 84.2(7) . . ?
O35 W11 O9 86.7(7) . . ?
O35 W11 O10 101.8(7) . . ?
O35 W11 O36 98.9(8) . . ?
O35 W11 O37 94.6(7) . . ?
O35 W11 O38 171.6(7) . . ?
O36 W11 O9 172.3(8) . . ?
O36 W11 O10 95.0(7) . . ?
O36 W11 O37 100.3(7) . . ?
O36 W11 O38 86.2(7) . . ?
O37 W11 O9 84.3(6) . . ?
O37 W11 O38 78.0(7) . . ?
O37 W12 O49 87.7(7) . . ?
O37 W12 O140 80.2(6) . . ?
O43 W12 O37 104.4(7) . . ?
O43 W12 O49 93.9(8) . . ?
O43 W12 O50 104.5(8) . . ?
O43 W12 O56 101.3(7) . . ?
O43 W12 O140 166.9(7) . . ?
O49 W12 O140 73.8(6) . . ?
O50 W12 O37 85.9(7) . . ?
O50 W12 O49 161.5(7) . . ?
O50 W12 O140 88.0(7) . . ?
O56 W12 O37 154.1(7) . . ?
O56 W12 O49 87.9(7) . . ?
O56 W12 O50 90.3(7) . . ?
O56 W12 O140 74.0(6) . . ?
O38 W13 O50 85.8(7) . . ?
O38 W13 O51 96.9(7) . . ?
O38 W13 O57 163.0(8) . . ?
O38 W13 O138 93.5(7) . . ?
O44 W13 O38 102.0(8) . . ?
O44 W13 O50 103.0(8) . . ?
O44 W13 O51 101.5(8) . . ?
O44 W13 O57 93.2(8) . . ?
O44 W13 O138 163.8(7) . . ?
O50 W13 O57 83.4(7) . . ?
O50 W13 O138 82.8(6) . . ?
O51 W13 O50 154.2(7) . . ?
O51 W13 O57 87.3(7) . . ?
O51 W13 O138 71.4(7) . . ?
O57 W13 O138 72.2(7) . . ?
O39 W14 O51 94.6(7) . . ?
O39 W14 O52 91.1(8) . . ?
O39 W14 O58 162.8(7) . . ?
O39 W14 O138 89.1(7) . . ?
O45 W14 O39 105.6(8) . . ?
O45 W14 O51 94.9(8) . . ?
O45 W14 O52 102.0(8) . . ?
O45 W14 O58 91.6(7) . . ?
O45 W14 O138 161.0(8) . . ?
O51 W14 O58 82.8(7) . . ?
O51 W14 O138 71.7(7) . . ?
O52 W14 O51 160.1(7) . . ?
O52 W14 O58 86.2(7) . . ?
O52 W14 O138 89.4(7) . . ?
O58 W14 O138 73.9(6) . . ?
O40 W15 O52 92.1(8) . . ?
O40 W15 O53 94.1(8) . . ?
O40 W15 O59 160.4(7) . . ?
O40 W15 O139 87.7(7) . . ?
O46 W15 O40 104.8(8) . . ?
O46 W15 O52 102.5(8) . . ?
O46 W15 O53 95.0(8) . . ?
O46 W15 O59 94.7(7) . . ?
O46 W15 O139 164.0(7) . . ?
O52 W15 O53 159.4(7) . . ?
O52 W15 O59 85.0(7) . . ?
O52 W15 O139 86.7(7) . . ?
O53 W15 O59 82.6(7) . . ?
O53 W15 O139 73.9(7) . . ?
O59 W15 O139 72.8(6) . . ?
O41 W16 O53 94.9(7) . . ?
O41 W16 O54 85.0(7) . . ?
O41 W16 O60 161.2(8) . . ?
O41 W16 O139 89.3(7) . . ?
O47 W16 O41 102.3(8) . . ?
O47 W16 O53 99.8(8) . . ?
O47 W16 O54 102.1(7) . . ?
O47 W16 O60 95.4(8) . . ?
O47 W16 O139 167.3(7) . . ?
O53 W16 O54 157.6(7) . . ?
O53 W16 O60 88.2(7) . . ?
O53 W16 O139 73.9(7) . . ?
O54 W16 O139 83.7(7) . . ?
O60 W16 O54 85.2(7) . . ?
O60 W16 O139 73.7(6) . . ?
O42 W17 O140 81.8(7) . . ?
O48 W17 O42 104.1(8) . . ?
O48 W17 O49 99.9(7) . . ?
O48 W17 O54 100.0(8) . . ?
O48 W17 O55 99.8(8) . . ?
O48 W17 O140 170.7(7) . . ?
O49 W17 O42 86.0(7) . . ?
O49 W17 O140 73.0(6) . . ?
O54 W17 O42 85.9(7) . . ?
O54 W17 O49 159.8(7) . . ?
O54 W17 O55 90.4(7) . . ?
O54 W17 O140 87.5(7) . . ?
O55 W17 O42 156.1(7) . . ?
O55 W17 O49 89.6(7) . . ?
O55 W17 O140 74.4(6) . . ?
O55 W18 O140 73.8(6) . . ?
O56 W18 O55 83.4(7) . . ?
O56 W18 O140 72.5(6) . . ?
O61 W18 O55 88.9(7) . . ?
O61 W18 O56 159.2(7) . . ?
O61 W18 O140 86.8(7) . . ?
O62 W18 O55 158.9(7) . . ?
O62 W18 O56 88.7(7) . . ?
O62 W18 O61 91.7(8) . . ?
O62 W18 O140 85.1(7) . . ?
O65 W18 O55 94.5(8) . . ?
O65 W18 O56 97.5(7) . . ?
O65 W18 O61 102.4(7) . . ?
O65 W18 O62 106.0(8) . . ?
O65 W18 O140 165.1(7) . . ?
O57 W19 O58 92.4(7) . . ?
O57 W19 O62 86.5(7) . . ?
O57 W19 O63 155.3(8) . . ?
O57 W19 O138 72.0(7) . . ?
O58 W19 O62 157.3(7) . . ?
O58 W19 O63 90.8(7) . . ?
O58 W19 O138 74.1(6) . . ?
O62 W19 O138 84.0(6) . . ?
O63 W19 O62 81.2(7) . . ?
O63 W19 O138 85.3(6) . . ?
O66 W19 O57 103.1(8) . . ?
O66 W19 O58 101.2(8) . . ?
O66 W19 O62 101.1(7) . . ?
O66 W19 O63 100.3(8) . . ?
O66 W19 O138 172.9(7) . . ?
O59 W20 O60 92.3(8) . . ?
O59 W20 O61 159.9(7) . . ?
O59 W20 O139 74.3(6) . . ?
O60 W20 O61 84.4(7) . . ?
O60 W20 O139 74.4(7) . . ?
O61 W20 O139 85.8(6) . . ?
O63 W20 O59 92.9(8) . . ?
O63 W20 O60 157.4(7) . . ?
O63 W20 O61 83.2(8) . . ?
O63 W20 O139 85.9(7) . . ?
O64 W20 O59 102.6(7) . . ?
O64 W20 O60 99.5(8) . . ?
O64 W20 O61 97.5(7) . . ?
O64 W20 O63 100.8(8) . . ?
O64 W20 O139 172.8(8) . . ?
Na1 W21 Na3 61.3(3) . . ?
O13L W21 Na1 83.0(5) . . ?
O13L W21 Na3 44.2(5) . . ?
O15L W21 Na1 46.3(5) . . ?
O15L W21 Na3 86.6(6) . . ?
O15L W21 O13L 74.0(7) . . ?
O15L W21 O41 81.0(7) . . ?
O41 W21 Na1 127.3(5) . . ?
O41 W21 Na3 124.9(5) . . ?
O41 W21 O13L 80.9(6) . . ?
O42 W21 Na1 146.8(5) . . ?
O42 W21 Na3 88.1(6) . . ?
O42 W21 O13L 83.3(7) . . ?
O42 W21 O15L 152.2(7) . . ?
O42 W21 O41 79.8(7) . . ?
O67 W21 Na1 96.4(6) . . ?
O67 W21 Na3 145.7(6) . . ?
O67 W21 O13L 166.8(7) . . ?
O67 W21 O15L 96.0(8) . . ?
O67 W21 O41 89.1(7) . . ?
O67 W21 O42 103.6(8) . . ?
O67 W21 O68 101.0(8) . . ?
O68 W21 Na1 50.9(6) . . ?
O68 W21 Na3 44.9(6) . . ?
O68 W21 O13L 88.9(7) . . ?
O68 W21 O15L 96.6(8) . . ?
O68 W21 O41 169.8(7) . . ?
O68 W21 O42 98.7(8) . . ?
O4L W22 O5L 75.2(7) . . ?
O4L W22 O72 81.3(7) . . ?
O69 W22 O4L 94.4(8) . . ?
O69 W22 O5L 164.7(8) . . ?
O69 W22 O70 100.8(8) . . ?
O69 W22 O71 106.2(8) . . ?
O69 W22 O72 87.4(7) . . ?
O70 W22 O4L 97.0(8) . . ?
O70 W22 O5L 91.7(7) . . ?
O70 W22 O71 98.1(8) . . ?
O70 W22 O72 171.7(7) . . ?
O71 W22 O4L 151.6(7) . . ?
O71 W22 O5L 80.5(7) . . ?
O71 W22 O72 80.4(7) . . ?
O72 W22 O5L 80.0(7) . . ?
O71 W23 O142 82.5(7) . . ?
O78 W23 O71 101.8(7) . . ?
O78 W23 O84 98.5(8) . . ?
O78 W23 O85 100.5(8) . . ?
O78 W23 O91 100.6(8) . . ?
O78 W23 O142 170.6(8) . . ?
O84 W23 O71 85.2(7) . . ?
O84 W23 O142 73.4(7) . . ?
O85 W23 O71 84.9(8) . . ?
O85 W23 O84 160.0(7) . . ?
O85 W23 O91 92.9(8) . . ?
O85 W23 O142 88.1(7) . . ?
O91 W23 O71 157.5(7) . . ?
O91 W23 O84 89.6(8) . . ?
O91 W23 O142 75.0(7) . . ?
O72 W24 O85 86.8(8) . . ?
O72 W24 O86 94.4(8) . . ?
O72 W24 O92 161.8(8) . . ?
O72 W24 O141 90.8(7) . . ?
O79 W24 O72 102.8(9) . . ?
O79 W24 O85 100.0(9) . . ?
O79 W24 O86 101.7(9) . . ?
O79 W24 O92 94.9(8) . . ?
O79 W24 O141 165.8(7) . . ?
O85 W24 O92 86.1(8) . . ?
O85 W24 O141 84.4(7) . . ?
O86 W24 O85 157.3(8) . . ?
O86 W24 O92 85.9(8) . . ?
O86 W24 O141 72.9(7) . . ?
O92 W24 O141 71.8(7) . . ?
O73 W25 O86 95.1(8) . . ?
O73 W25 O87 91.8(8) . . ?
O73 W25 O93 156.8(8) . . ?
O73 W25 O141 85.8(8) . . ?
O80 W25 O73 108.8(9) . . ?
O80 W25 O86 96.4(8) . . ?
O80 W25 O87 100.2(8) . . ?
O80 W25 O93 94.4(8) . . ?
O80 W25 O141 163.8(7) . . ?
O86 W25 O93 83.2(7) . . ?
O86 W25 O141 75.0(7) . . ?
O87 W25 O86 158.9(8) . . ?
O87 W25 O93 82.6(7) . . ?
O87 W25 O141 85.7(7) . . ?
O93 W25 O141 71.3(7) . . ?
O74 W26 O87 91.5(8) . . ?
O74 W26 O88 96.4(8) . . ?
O74 W26 O94 162.1(8) . . ?
O74 W26 O143 90.1(7) . . ?
O81 W26 O74 105.2(8) . . ?
O81 W26 O87 101.8(8) . . ?
O81 W26 O88 96.1(8) . . ?
O81 W26 O94 92.7(8) . . ?
O81 W26 O143 162.1(8) . . ?
O87 W26 O88 157.8(8) . . ?
O87 W26 O94 83.1(8) . . ?
O87 W26 O143 86.9(7) . . ?
O88 W26 O94 83.1(7) . . ?
O88 W26 O143 72.4(7) . . ?
O94 W26 O143 72.6(7) . . ?
O75 W27 O83 88.2(7) . . ?
O75 W27 O88 94.9(8) . . ?
O75 W27 O89 166.5(7) . . ?
O75 W27 O143 94.4(7) . . ?
O82 W27 O75 101.3(8) . . ?
O82 W27 O83 102.1(8) . . ?
O82 W27 O88 101.8(8) . . ?
O82 W27 O89 90.9(8) . . ?
O82 W27 O143 163.8(7) . . ?
O83 W27 O89 83.6(7) . . ?
O83 W27 O143 82.1(7) . . ?
O88 W27 O83 154.8(7) . . ?
O88 W27 O89 88.2(7) . . ?
O88 W27 O143 72.7(7) . . ?
O89 W27 O143 73.9(7) . . ?
O76 W28 O142 78.0(7) . . ?
O77 W28 O76 104.6(8) . . ?
O77 W28 O83 101.3(8) . . ?
O77 W28 O84 95.8(8) . . ?
O77 W28 O90 101.5(8) . . ?
O77 W28 O142 168.6(7) . . ?
O83 W28 O76 86.1(7) . . ?
O83 W28 O84 162.5(8) . . ?
O83 W28 O90 90.9(7) . . ?
O83 W28 O142 89.9(7) . . ?
O84 W28 O76 85.9(7) . . ?
O84 W28 O142 73.2(7) . . ?
O90 W28 O76 153.8(8) . . ?
O90 W28 O84 89.5(7) . . ?
O90 W28 O142 76.0(7) . . ?
O90 W29 O142 73.1(7) . . ?
O91 W29 O90 81.8(7) . . ?
O91 W29 O142 72.7(7) . . ?
O95 W29 O90 88.3(7) . . ?
O95 W29 O91 160.3(7) . . ?
O95 W29 O96 93.8(8) . . ?
O95 W29 O142 88.2(7) . . ?
O96 W29 O90 160.8(8) . . ?
O96 W29 O91 90.2(8) . . ?
O96 W29 O142 87.8(7) . . ?
O99 W29 O90 97.1(8) . . ?
O99 W29 O91 95.8(8) . . ?
O99 W29 O95 102.2(8) . . ?
O99 W29 O96 101.1(8) . . ?
O99 W29 O142 165.6(7) . . ?
O92 W30 O96 86.2(8) . . ?
O92 W30 O97 156.1(7) . . ?
O92 W30 O141 74.1(7) . . ?
O93 W30 O92 93.7(8) . . ?
O93 W30 O96 160.8(7) . . ?
O93 W30 O97 90.7(8) . . ?
O93 W30 O141 75.0(7) . . ?
O96 W30 O141 86.6(7) . . ?
O97 W30 O96 82.1(8) . . ?
O97 W30 O141 84.4(7) . . ?
O100 W30 O92 100.0(8) . . ?
O100 W30 O93 99.9(8) . . ?
O100 W30 O96 99.0(8) . . ?
O100 W30 O97 102.3(8) . . ?
O100 W30 O141 171.7(8) . . ?
O89 W31 O95 86.3(7) . . ?
O89 W31 O97 158.9(7) . . ?
O89 W31 O143 75.7(7) . . ?
O94 W31 O89 92.7(8) . . ?
O94 W31 O95 160.4(8) . . ?
O94 W31 O97 91.7(8) . . ?
O94 W31 O143 74.6(7) . . ?
O95 W31 O143 86.2(7) . . ?
O97 W31 O95 82.7(7) . . ?
O97 W31 O143 85.7(7) . . ?
O98 W31 O89 99.4(8) . . ?
O98 W31 O94 101.3(8) . . ?
O98 W31 O95 98.2(8) . . ?
O98 W31 O97 99.9(8) . . ?
O98 W31 O143 173.2(7) . . ?
O75 W32 O104 86.5(7) . . ?
O76 W32 O75 81.4(7) . . ?
O76 W32 O103 159.3(8) . . ?
O76 W32 O104 85.1(7) . . ?
O101 W32 O75 88.8(8) . . ?
O101 W32 O76 100.6(8) . . ?
O101 W32 O102 99.1(8) . . ?
O101 W32 O103 94.2(8) . . ?
O101 W32 O104 172.0(7) . . ?
O102 W32 O75 170.5(8) . . ?
O102 W32 O76 91.8(7) . . ?
O102 W32 O103 100.1(7) . . ?
O102 W32 O104 86.3(7) . . ?
O103 W32 O75 84.5(7) . . ?
O103 W32 O104 78.9(7) . . ?
O103 W33 O115 85.6(7) . . ?
O103 W33 O144 79.5(6) . . ?
O109 W33 O103 105.0(7) . . ?
O109 W33 O115 95.1(8) . . ?
O109 W33 O116 103.0(8) . . ?
O109 W33 O122 101.5(8) . . ?
O109 W33 O144 168.1(8) . . ?
O115 W33 O144 74.0(7) . . ?
O116 W33 O103 87.3(8) . . ?
O116 W33 O115 161.7(7) . . ?
O116 W33 O122 87.6(8) . . ?
O116 W33 O144 88.1(7) . . ?
O122 W33 O103 153.5(7) . . ?
O122 W33 O115 91.3(8) . . ?
O122 W33 O144 74.3(7) . . ?
O104 W34 O116 86.4(8) . . ?
O104 W34 O117 97.0(8) . . ?
O104 W34 O123 163.2(8) . . ?
O104 W34 O145 93.6(7) . . ?
O110 W34 O104 102.5(8) . . ?
O110 W34 O116 103.8(8) . . ?
O110 W34 O117 102.8(9) . . ?
O110 W34 O123 93.0(8) . . ?
O110 W34 O145 163.3(8) . . ?
O116 W34 O123 83.6(7) . . ?
O116 W34 O145 81.1(7) . . ?
O117 W34 O116 151.7(8) . . ?
O117 W34 O123 85.7(7) . . ?
O117 W34 O145 70.6(7) . . ?
O123 W34 O145 71.5(7) . . ?
O105 W35 O117 95.4(8) . . ?
O105 W35 O118 92.0(8) . . ?
O105 W35 O124 162.2(8) . . ?
O105 W35 O145 89.3(7) . . ?
O111 W35 O105 105.7(9) . . ?
O111 W35 O117 95.7(8) . . ?
O111 W35 O118 101.0(8) . . ?
O111 W35 O124 92.0(8) . . ?
O111 W35 O145 162.6(9) . . ?
O117 W35 O124 84.2(7) . . ?
O117 W35 O145 73.6(7) . . ?
O118 W35 O117 159.2(8) . . ?
O118 W35 O124 82.9(8) . . ?
O118 W35 O145 87.2(7) . . ?
O124 W35 O145 73.5(7) . . ?
O106 W36 O118 92.3(8) . . ?
O106 W36 O119 93.8(8) . . ?
O106 W36 O125 162.4(8) . . ?
O106 W36 O146 89.0(7) . . ?
O112 W36 O106 104.2(8) . . ?
O112 W36 O118 102.0(8) . . ?
O112 W36 O119 95.4(8) . . ?
O112 W36 O125 93.3(8) . . ?
O112 W36 O146 163.2(7) . . ?
O118 W36 O119 159.5(8) . . ?
O118 W36 O125 85.6(8) . . ?
O118 W36 O146 87.4(7) . . ?
O119 W36 O125 82.7(8) . . ?
O119 W36 O146 73.2(7) . . ?
O125 W36 O146 73.4(7) . . ?
O107 W37 O119 94.1(8) . . ?
O107 W37 O120 84.9(7) . . ?
O107 W37 O126 161.5(8) . . ?
O107 W37 O146 88.6(7) . . ?
O113 W37 O107 103.4(9) . . ?
O113 W37 O119 100.9(9) . . ?
O113 W37 O120 101.0(8) . . ?
O113 W37 O126 93.9(8) . . ?
O113 W37 O146 167.2(7) . . ?
O119 W37 O120 157.6(8) . . ?
O119 W37 O126 89.0(8) . . ?
O119 W37 O146 73.2(7) . . ?
O120 W37 O146 84.5(7) . . ?
O126 W37 O120 85.3(7) . . ?
O126 W37 O146 74.9(7) . . ?
O108 W38 O115 85.7(7) . . ?
O108 W38 O144 84.1(7) . . ?
O114 W38 O108 103.0(8) . . ?
O114 W38 O115 98.0(8) . . ?
O114 W38 O120 100.3(8) . . ?
O114 W38 O121 100.8(8) . . ?
O114 W38 O144 169.0(7) . . ?
O115 W38 O144 73.9(7) . . ?
O120 W38 O108 85.6(7) . . ?
O120 W38 O115 161.2(8) . . ?
O120 W38 O121 90.9(7) . . ?
O120 W38 O144 88.6(7) . . ?
O121 W38 O108 156.2(8) . . ?
O121 W38 O115 90.3(7) . . ?
O121 W38 O144 72.3(7) . . ?
O121 W39 O122 84.1(8) . . ?
O121 W39 O144 72.6(7) . . ?
O121 W39 W33A 89.0(14) . . ?
O122 W39 O144 73.0(6) . . ?
O122 W39 W33A 21.7(12) . . ?
O127 W39 O121 88.5(8) . . ?
O127 W39 O122 159.8(7) . . ?
O127 W39 O144 86.9(7) . . ?
O127 W39 W33A 139.9(14) . . ?
O128 W39 O121 159.1(7) . . ?
O128 W39 O122 88.1(8) . . ?
O128 W39 O127 92.4(8) . . ?
O128 W39 O144 86.6(7) . . ?
O128 W39 W33A 77.0(13) . . ?
O131 W39 O121 97.8(9) . . ?
O131 W39 O122 97.6(8) . . ?
O131 W39 O127 102.0(8) . . ?
O131 W39 O128 102.5(9) . . ?
O131 W39 O144 166.9(8) . . ?
O131 W39 W33A 118.0(14) . . ?
O144 W39 W33A 54.4(14) . . ?
O123 W40 O124 93.6(8) . . ?
O123 W40 O128 85.9(8) . . ?
O123 W40 O129 158.0(8) . . ?
O123 W40 O145 74.7(7) . . ?
O124 W40 O128 157.6(8) . . ?
O124 W40 O129 91.7(8) . . ?
O124 W40 O145 74.2(7) . . ?
O128 W40 O145 84.1(7) . . ?
O129 W40 O128 81.2(8) . . ?
O129 W40 O145 86.3(7) . . ?
O132 W40 O123 101.8(9) . . ?
O132 W40 O124 103.9(9) . . ?
O132 W40 O128 98.1(9) . . ?
O132 W40 O129 97.6(8) . . ?
O132 W40 O145 175.7(8) . . ?
O125 W41 O126 93.9(8) . . ?
O125 W41 O127 161.1(7) . . ?
O125 W41 O129 93.1(8) . . ?
O125 W41 O146 75.5(7) . . ?
O126 W41 O127 84.7(8) . . ?
O126 W41 O146 75.1(7) . . ?
O127 W41 O146 85.9(7) . . ?
O129 W41 O126 158.0(7) . . ?
O129 W41 O127 82.1(8) . . ?
O129 W41 O146 86.5(7) . . ?
O130 W41 O125 100.6(9) . . ?
O130 W41 O126 99.8(9) . . ?
O130 W41 O127 98.3(8) . . ?
O130 W41 O129 99.4(9) . . ?
O130 W41 O146 173.1(9) . . ?
Na1 W42 Na2 62.5(3) . . ?
O16L W42 Na1 46.3(5) . . ?
O16L W42 Na2 86.4(6) . . ?
O16L W42 O17L 75.1(7) . . ?
O16L W42 O107 81.7(7) . . ?
O17L W42 Na1 83.8(5) . . ?
O17L W42 Na2 42.0(5) . . ?
O107 W42 Na1 128.0(6) . . ?
O107 W42 Na2 123.6(5) . . ?
O107 W42 O17L 81.8(7) . . ?
O108 W42 Na1 146.9(6) . . ?
O108 W42 Na2 87.1(6) . . ?
O108 W42 O16L 151.1(7) . . ?
O108 W42 O17L 81.3(7) . . ?
O108 W42 O107 78.7(7) . . ?
O133 W42 Na1 96.4(6) . . ?
O133 W42 Na2 148.4(6) . . ?
O133 W42 O16L 95.4(8) . . ?
O133 W42 O17L 166.8(7) . . ?
O133 W42 O107 87.8(7) . . ?
O133 W42 O108 104.7(8) . . ?
O133 W42 O134 102.1(8) . . ?
O134 W42 Na1 50.7(6) . . ?
O134 W42 Na2 46.4(6) . . ?
O134 W42 O16L 96.3(8) . . ?
O134 W42 O17L 88.3(8) . . ?
O134 W42 O107 170.0(8) . . ?
O134 W42 O108 99.4(8) . . ?
O1 Pr1 Na3 74.6(5) . . ?
O1 Pr1 O1L 75.0(6) . . ?
O1 Pr1 O1W 135.1(6) . . ?
O1 Pr1 O2L 79.9(6) . . ?
O1 Pr1 O3 72.8(6) . . ?
O1 Pr1 O7 81.8(6) . . ?
O1 Pr1 O8 146.3(6) . . ?
O1 Pr1 O35 134.6(6) . . ?
O1 Pr1 O68 73.6(6) . . ?
O1 Pr1 C1 74.3(7) . . ?
O1L Pr1 Na3 28.2(5) . . ?
O1L Pr1 O1W 65.9(6) . . ?
O1L Pr1 O2L 50.5(6) . . ?
O1L Pr1 O3 142.0(6) . . ?
O1L Pr1 C1 24.9(7) . . ?
O1W Pr1 Na3 60.5(5) . . ?
O1W Pr1 C1 78.9(7) . . ?
O2L Pr1 Na3 78.7(5) . . ?
O2L Pr1 O1W 91.2(6) . . ?
O2L Pr1 C1 25.8(7) . . ?
O3 Pr1 Na3 121.1(4) . . ?
O3 Pr1 O1W 129.9(6) . . ?
O3 Pr1 O2L 138.8(6) . . ?
O3 Pr1 C1 146.6(7) . . ?
O7 Pr1 Na3 142.8(5) . . ?
O7 Pr1 O1L 117.8(6) . . ?
O7 Pr1 O1W 135.7(6) . . ?
O7 Pr1 O2L 69.1(6) . . ?
O7 Pr1 O3 76.8(5) . . ?
O7 Pr1 O8 68.3(6) . . ?
O7 Pr1 O68 152.3(6) . . ?
O7 Pr1 C1 93.4(7) . . ?
O8 Pr1 Na3 121.2(4) . . ?
O8 Pr1 O1L 104.9(6) . . ?
O8 Pr1 O1W 68.3(6) . . ?
O8 Pr1 O2L 75.2(6) . . ?
O8 Pr1 O3 113.1(6) . . ?
O8 Pr1 O68 138.6(6) . . ?
O8 Pr1 C1 91.8(7) . . ?
O35 Pr1 Na3 113.8(4) . . ?
O35 Pr1 O1L 133.7(6) . . ?
O35 Pr1 O1W 70.0(6) . . ?
O35 Pr1 O2L 144.6(6) . . ?
O35 Pr1 O3 64.9(5) . . ?
O35 Pr1 O7 103.2(6) . . ?
O35 Pr1 O8 70.0(6) . . ?
O35 Pr1 O68 85.7(6) . . ?
O35 Pr1 C1 148.0(7) . . ?
O68 Pr1 Na3 40.3(4) . . ?
O68 Pr1 O1L 68.2(6) . . ?
O68 Pr1 O1W 72.1(6) . . ?
O68 Pr1 O2L 117.6(6) . . ?
O68 Pr1 O3 83.7(5) . . ?
O68 Pr1 C1 92.1(7) . . ?
C1 Pr1 Na3 52.9(6) . . ?
O2W Pr2 Sb2 114.5(4) . . ?
O2W Pr2 O4W 132.0(6) . . ?
O3W Pr2 Sb2 133.9(5) . . ?
O3W Pr2 O2W 71.4(7) . . ?
O3W Pr2 O4 90.4(6) . . ?
O3W Pr2 O4W 78.1(6) . . ?
O3W Pr2 O39 89.1(6) . . ?
O3W Pr2 O40 84.4(6) . . ?
O3W Pr2 O67 141.9(7) . . ?
O4 Pr2 Sb2 135.7(4) . . ?
O4 Pr2 O2W 76.3(6) . . ?
O4 Pr2 O4W 67.5(6) . . ?
O4 Pr2 O39 139.1(6) . . ?
O4 Pr2 O40 152.9(6) . . ?
O4 Pr2 O67 84.8(6) . . ?
O4W Pr2 Sb2 113.4(4) . . ?
O36 Pr2 Sb2 55.5(4) . . ?
O36 Pr2 O2W 135.0(6) . . ?
O36 Pr2 O3W 150.6(7) . . ?
O36 Pr2 O4 85.8(6) . . ?
O36 Pr2 O4W 73.4(6) . . ?
O36 Pr2 O39 75.3(6) . . ?
O36 Pr2 O40 111.3(6) . . ?
O36 Pr2 O67 66.9(6) . . ?
O39 Pr2 Sb2 56.7(4) . . ?
O39 Pr2 O2W 140.9(6) . . ?
O39 Pr2 O4W 72.3(6) . . ?
O39 Pr2 O67 118.5(6) . . ?
O40 Pr2 Sb2 55.8(4) . . ?
O40 Pr2 O2W 76.8(6) . . ?
O40 Pr2 O4W 136.3(6) . . ?
O40 Pr2 O39 67.6(6) . . ?
O40 Pr2 O67 83.0(6) . . ?
O67 Pr2 Sb2 62.0(4) . . ?
O67 Pr2 O2W 70.6(6) . . ?
O67 Pr2 O4W 132.8(6) . . ?
Na1 Pr3 Na2 53.2(2) . . ?
O2 Pr3 Na1 32.1(4) . . ?
O2 Pr3 Na2 73.8(5) . . ?
O2 Pr3 O5W 132.8(6) . . ?
O2 Pr3 O7L 73.4(6) . . ?
O2 Pr3 O8L 78.7(6) . . ?
O2 Pr3 O69 73.0(6) . . ?
O2 Pr3 O73 85.6(6) . . ?
O2 Pr3 O74 147.1(6) . . ?
O2 Pr3 O101 134.3(6) . . ?
O2 Pr3 O134 73.7(6) . . ?
O2 Pr3 C5 72.8(7) . . ?
O5W Pr3 Na1 107.7(5) . . ?
O5W Pr3 Na2 59.0(5) . . ?
O5W Pr3 O7L 66.0(7) . . ?
O5W Pr3 O69 129.3(6) . . ?
O5W Pr3 O134 70.4(6) . . ?
O5W Pr3 C5 78.9(7) . . ?
O7L Pr3 Na1 69.3(5) . . ?
O7L Pr3 Na2 31.1(5) . . ?
O7L Pr3 C5 23.4(7) . . ?
O8L Pr3 Na1 98.5(5) . . ?
O8L Pr3 Na2 79.4(5) . . ?
O8L Pr3 O5W 91.1(6) . . ?
O8L Pr3 O7L 48.3(6) . . ?
O8L Pr3 O69 139.6(6) . . ?
O8L Pr3 O134 116.9(6) . . ?
O8L Pr3 C5 25.0(7) . . ?
O69 Pr3 Na1 71.6(4) . . ?
O69 Pr3 Na2 118.2(4) . . ?
O69 Pr3 O7L 140.9(6) . . ?
O69 Pr3 C5 145.5(7) . . ?
O73 Pr3 Na1 116.2(5) . . ?
O73 Pr3 Na2 146.0(5) . . ?
O73 Pr3 O5W 134.1(6) . . ?
O73 Pr3 O7L 117.3(6) . . ?
O73 Pr3 O8L 70.1(6) . . ?
O73 Pr3 O69 79.3(6) . . ?
O73 Pr3 O74 65.4(6) . . ?
O73 Pr3 O134 155.5(6) . . ?
O73 Pr3 C5 94.1(7) . . ?
O74 Pr3 Na1 174.8(4) . . ?
O74 Pr3 Na2 122.5(4) . . ?
O74 Pr3 O5W 69.8(6) . . ?
O74 Pr3 O7L 105.5(6) . . ?
O74 Pr3 O8L 77.2(6) . . ?
O74 Pr3 O69 113.6(6) . . ?
O74 Pr3 O134 137.8(6) . . ?
O74 Pr3 C5 93.4(7) . . ?
O101 Pr3 Na1 113.5(4) . . ?
O101 Pr3 Na2 111.4(4) . . ?
O101 Pr3 O5W 70.4(6) . . ?
O101 Pr3 O7L 134.3(6) . . ?
O101 Pr3 O8L 146.5(6) . . ?
O101 Pr3 O69 64.8(6) . . ?
O101 Pr3 O73 102.4(6) . . ?
O101 Pr3 O74 70.3(6) . . ?
O101 Pr3 O134 83.8(6) . . ?
O101 Pr3 C5 148.7(7) . . ?
O134 Pr3 Na1 41.7(4) . . ?
O134 Pr3 Na2 38.9(5) . . ?
O134 Pr3 O7L 69.6(6) . . ?
O134 Pr3 O69 82.2(5) . . ?
O134 Pr3 C5 92.1(7) . . ?
C5 Pr3 Na1 81.5(6) . . ?
C5 Pr3 Na2 54.4(6) . . ?
O7W Pr4 O6W 73.7(7) . . ?
O7W Pr4 O8W 71.9(6) . . ?
O7W Pr4 O105 90.8(7) . . ?
O8W Pr4 O6W 131.0(6) . . ?
O70 Pr4 O6W 76.2(6) . . ?
O70 Pr4 O7W 87.1(7) . . ?
O70 Pr4 O8W 68.3(6) . . ?
O70 Pr4 O105 140.0(6) . . ?
O70 Pr4 O106 151.5(7) . . ?
O70 Pr4 O133 85.1(6) . . ?
O102 Pr4 O6W 136.5(6) . . ?
O102 Pr4 O7W 146.2(7) . . ?
O102 Pr4 O8W 75.1(6) . . ?
O102 Pr4 O70 87.2(6) . . ?
O102 Pr4 O105 72.8(6) . . ?
O102 Pr4 O106 110.0(6) . . ?
O102 Pr4 O133 67.5(6) . . ?
O105 Pr4 O6W 140.9(6) . . ?
O105 Pr4 O8W 73.1(6) . . ?
O106 Pr4 O6W 75.7(6) . . ?
O106 Pr4 O7W 89.8(7) . . ?
O106 Pr4 O8W 136.9(6) . . ?
O106 Pr4 O105 68.4(6) . . ?
O106 Pr4 O133 81.2(6) . . ?
O133 Pr4 O6W 71.1(6) . . ?
O133 Pr4 O7W 144.8(7) . . ?
O133 Pr4 O8W 134.8(6) . . ?
O133 Pr4 O105 116.5(6) . . ?
O135 Sb1 O137 94.5(7) . . ?
O136 Sb1 O135 88.7(7) . . ?
O136 Sb1 O137 88.0(7) . . ?
O138 Sb2 Pr2 103.0(5) . . ?
O139 Sb2 Pr2 103.8(5) . . ?
O139 Sb2 O138 95.9(7) . . ?
O140 Sb2 Pr2 159.9(5) . . ?
O140 Sb2 O138 89.4(7) . . ?
O140 Sb2 O139 90.4(7) . . ?
O141 Sb3 O143 94.9(7) . . ?
O142 Sb3 O141 89.8(7) . . ?
O142 Sb3 O143 89.6(7) . . ?
O144 Sb4 O145 90.0(7) . . ?
O144 Sb4 O146 89.4(7) . . ?
O146 Sb4 O145 94.5(7) . . ?
W21 Na1 Na3 60.8(3) . . ?
W42 Na1 W21 122.3(3) . . ?
W42 Na1 Na3 108.8(3) . . ?
O1 Na1 W21 92.7(5) . . ?
O1 Na1 W42 144.4(6) . . ?
O1 Na1 Na3 81.5(5) . . ?
O1 Na1 O15L 123.2(7) . . ?
O1 Na1 O16L 160.7(7) . . ?
O1 Na1 O68 66.4(6) . . ?
O1 Na1 O134 121.1(7) . . ?
O1 Na1 C13 26.0(7) . . ?
O2 Na1 W21 141.8(6) . . ?
O2 Na1 W42 94.2(5) . . ?
O2 Na1 Na3 121.2(6) . . ?
O2 Na1 O1 53.6(6) . . ?
O2 Na1 O15L 156.7(7) . . ?
O2 Na1 O16L 126.6(7) . . ?
O2 Na1 O68 119.6(7) . . ?
O2 Na1 O134 67.6(6) . . ?
O2 Na1 C13 27.6(7) . . ?
O9W Na1 W21 80.1(5) . . ?
O9W Na1 W42 96.9(6) . . ?
O9W Na1 Na3 140.3(7) . . ?
O9W Na1 O1 94.9(7) . . ?
O9W Na1 O2 85.1(7) . . ?
O9W Na1 O10W 176.5(7) . . ?
O9W Na1 O15L 71.9(6) . . ?
O9W Na1 O16L 104.3(7) . . ?
O9W Na1 O68 95.1(7) . . ?
O9W Na1 O134 83.3(7) . . ?
O9W Na1 C13 90.1(7) . . ?
O10W Na1 W21 98.0(5) . . ?
O10W Na1 W42 81.6(5) . . ?
O10W Na1 Na3 38.4(5) . . ?
O10W Na1 O1 88.0(7) . . ?
O10W Na1 O2 98.1(7) . . ?
O10W Na1 O15L 105.0(6) . . ?
O10W Na1 O16L 72.8(6) . . ?
O10W Na1 O68 84.4(7) . . ?
O10W Na1 O134 96.8(7) . . ?
O10W Na1 C13 93.4(7) . . ?
O15L Na1 W21 31.6(4) . . ?
O15L Na1 W42 92.3(5) . . ?
O15L Na1 Na3 77.3(5) . . ?
O15L Na1 O68 60.6(5) . . ?
O15L Na1 O134 112.0(6) . . ?
O15L Na1 C13 144.5(8) . . ?
O16L Na1 W21 91.3(5) . . ?
O16L Na1 W42 33.1(4) . . ?
O16L Na1 Na3 84.1(5) . . ?
O16L Na1 O15L 65.1(6) . . ?
O16L Na1 O68 111.8(6) . . ?
O16L Na1 O134 61.8(6) . . ?
O16L Na1 C13 150.4(8) . . ?
O68 Na1 W21 29.3(4) . . ?
O68 Na1 W42 144.9(5) . . ?
O68 Na1 Na3 47.1(5) . . ?
O68 Na1 C13 92.2(7) . . ?
O134 Na1 W21 143.5(5) . . ?
O134 Na1 W42 29.0(4) . . ?
O134 Na1 Na3 132.2(6) . . ?
O134 Na1 O68 172.5(6) . . ?
O134 Na1 C13 95.2(7) . . ?
C13 Na1 W21 117.0(7) . . ?
C13 Na1 W42 120.6(7) . . ?
C13 Na1 Na3 101.4(6) . . ?
W42 Na2 Pr3 64.0(2) . . ?
W42 Na2 Na1 58.7(3) . . ?
Na1 Na2 Pr3 63.4(3) . . ?
O7L Na2 W42 101.1(7) . . ?
O7L Na2 Pr3 37.1(6) . . ?
O7L Na2 Na1 81.4(6) . . ?
O7L Na2 O9W 79.4(8) . . ?
O7L Na2 Cl1 109.0(8) . . ?
O7L Na2 O17L 137.5(9) . . ?
O7L Na2 O134 73.3(7) . . ?
O9W Na2 W42 95.7(6) . . ?
O9W Na2 Pr3 84.5(5) . . ?
O9W Na2 Na1 37.7(5) . . ?
O9W Na2 Cl1 92.7(7) . . ?
O9W Na2 O17L 104.0(8) . . ?
O9W Na2 O134 85.0(7) . . ?
Cl1 Na2 W42 149.8(6) . . ?
Cl1 Na2 Pr3 146.0(5) . . ?
Cl1 Na2 Na1 128.1(6) . . ?
O17L Na2 W42 36.7(5) . . ?
O17L Na2 Pr3 100.5(6) . . ?
O17L Na2 Na1 77.6(5) . . ?
O17L Na2 Cl1 113.1(7) . . ?
O17L Na2 O134 64.9(6) . . ?
O134 Na2 W42 28.4(4) . . ?
O134 Na2 Pr3 36.7(4) . . ?
O134 Na2 Na1 49.0(5) . . ?
O134 Na2 Cl1 176.3(7) . . ?
O12W Na2 W42 95.5(12) . . ?
O12W Na2 Pr3 86.7(11) . . ?
O12W Na2 Na1 146.4(12) . . ?
O12W Na2 O7L 83.4(12) . . ?
O12W Na2 O9W 160.9(13) . . ?
O12W Na2 Cl1 85.3(12) . . ?
O12W Na2 O17L 94.2(12) . . ?
O12W Na2 O134 97.9(13) . . ?
W21 Na3 Pr1 63.3(3) . . ?
W21 Na3 Na1 57.9(3) . . ?
Na1 Na3 Pr1 64.3(3) . . ?
O1L Na3 W21 96.4(7) . . ?
O1L Na3 Pr1 33.2(6) . . ?
O1L Na3 Na1 80.8(6) . . ?
O1L Na3 O10W 84.1(8) . . ?
O1L Na3 O15W 132.2(16) . . ?
O1L Na3 O13L 133.0(10) . . ?
O1L Na3 O13W 82.7(8) . . ?
O1L Na3 O68 69.8(7) . . ?
O1L Na3 O15X 143.5(16) . . ?
O10W Na3 W21 96.3(7) . . ?
O10W Na3 Pr1 88.4(6) . . ?
O10W Na3 Na1 39.5(6) . . ?
O10W Na3 O15W 93.4(16) . . ?
O10W Na3 O13L 101.8(8) . . ?
O10W Na3 O13W 162.6(9) . . ?
O10W Na3 O68 87.5(8) . . ?
O15W Na3 W21 131.1(14) . . ?
O15W Na3 Pr1 165.0(14) . . ?
O15W Na3 Na1 124.6(15) . . ?
O15W Na3 O13L 94.3(14) . . ?
O15W Na3 O68 157.9(15) . . ?
O13L Na3 W21 36.8(4) . . ?
O13L Na3 Pr1 99.9(6) . . ?
O13L Na3 Na1 76.0(5) . . ?
O13L Na3 O68 64.0(6) . . ?
O13W Na3 W21 96.5(7) . . ?
O13W Na3 Pr1 86.8(6) . . ?
O13W Na3 Na1 147.3(8) . . ?
O13W Na3 O15W 87.1(15) . . ?
O13W Na3 O13L 95.5(8) . . ?
O13W Na3 O68 98.6(8) . . ?
O68 Na3 W21 27.3(4) . . ?
O68 Na3 Pr1 37.0(4) . . ?
O68 Na3 Na1 49.1(5) . . ?
O15X Na3 W21 118.6(14) . . ?
O15X Na3 Pr1 170.3(16) . . ?
O15X Na3 Na1 125.2(15) . . ?
O15X Na3 O10W 100.6(16) . . ?
O15X Na3 O13L 81.9(14) . . ?
O15X Na3 O13W 83.5(16) . . ?
O15X Na3 O68 145.9(15) . . ?
O5L Na4 C4 24.5(6) . . ?
O6L Na4 O5L 48.6(6) . . ?
O6L Na4 C4 24.2(7) . . ?
O78 Na4 O5L 69.7(6) . . ?
O78 Na4 O6L 116.4(7) . . ?
O78 Na4 C4 93.0(7) . . ?
O81 Na4 O5L 149.4(8) 1_455 . ?
O81 Na4 O6L 159.2(9) 1_455 . ?
O81 Na4 O78 84.3(7) 1_455 . ?
O81 Na4 C4 170.8(8) 1_455 . ?
O14W Na4 O5L 94.0(8) . . ?
O14W Na4 O6L 88.0(10) . . ?
O14W Na4 O78 81.5(10) . . ?
O14W Na4 O81 97.8(10) . 1_455 ?
O14W Na4 C4 90.4(10) . . ?
O11 Na5 O11L 72.9(7) . . ?
O11 Na5 O12L 121.6(8) . . ?
O11 Na5 C8 97.9(8) . . ?
O11L Na5 C8 26.2(7) . . ?
O12L Na5 O11L 50.4(6) . . ?
O12L Na5 C8 24.3(7) . . ?
O14 Na5 O11 89.4(8) 1_655 . ?
O14 Na5 O11L 155.9(9) 1_655 . ?
O14 Na5 O12L 148.9(9) 1_655 . ?
O14 Na5 C8 168.6(9) 1_655 . ?
Pr1 O1 Na1 117.6(7) . . ?
C13 O1 Pr1 150.5(17) . . ?
C13 O1 Na1 90.9(15) . . ?
Na3 O1L Pr1 118.6(9) . . ?
C1 O1L Pr1 94.0(17) . . ?
C1 O1L Na3 146(2) . . ?
Pr3 O2 Na1 117.3(7) . . ?
C13 O2 Pr3 150.3(16) . . ?
C13 O2 Na1 91.2(15) . . ?
C1 O2L Pr1 92.4(16) . . ?
W1 O3 Pr1 166.3(9) . . ?
W1 O4 Pr2 142.6(9) . . ?
C3 O4L W22 117.3(17) . . ?
W1 O5 W2 146.6(9) . . ?
W22 O5L Na4 155.7(9) . . ?
C4 O5L W22 113.0(16) . . ?
C4 O5L Na4 89.1(15) . . ?
W3 O6 W1 153.6(10) . . ?
C4 O6L Na4 102.4(18) . . ?
W4 O7 Pr1 157.5(10) . . ?
Na2 O7L Pr3 111.7(9) . . ?
C5 O7L Pr3 91.3(17) . . ?
C5 O7L Na2 155(2) . . ?
W5 O8 Pr1 160.7(9) . . ?
C5 O8L Pr3 96.6(16) . . ?
W6 O9 W11 151.2(9) . . ?
Na1 O9W Na2 103.4(9) . . ?
W11 O10 W7 151.8(10) . . ?
C7 O10L W1 119.5(15) . . ?
Na3 O10W Na1 102.1(9) . . ?
W2 O11 Na5 132.6(11) . . ?
W1 O11L Na5 153.5(9) . . ?
C8 O11L W1 118.1(15) . . ?
C8 O11L Na5 85.8(13) . . ?
C8 O12L Na5 95.6(17) . . ?
W21 O13L Na3 99.0(7) . . ?
C9 O13L W21 112.6(14) . . ?
C9 O13L Na3 117.4(16) . . ?
W5 O14 Na5 146.9(11) . 1_455 ?
W21 O15L Na1 102.1(7) . . ?
C10 O15L W21 120.5(14) . . ?
C10 O15L Na1 113.1(15) . . ?
W42 O16L Na1 100.5(7) . . ?
C11 O16L W42 114.8(14) . . ?
C11 O16L Na1 118.0(15) . . ?
W2 O17 W7 119.1(9) . . ?
W42 O17L Na2 101.3(7) . . ?
C12 O17L W42 116.3(14) . . ?
C12 O17L Na2 112.3(15) . . ?
W3 O18 W2 153.7(10) . . ?
W3 O19 W4 117.2(9) . . ?
W4 O20 W5 143.4(9) . . ?
W6 O21 W5 119.5(8) . . ?
W7 O22 W6 146.0(11) . . ?
W7 O23 W8 114.9(10) . . ?
W2 O24 W8 118.6(9) . . ?
W9 O25 W3 116.7(8) . . ?
W9 O26 W4 118.0(9) . . ?
W10 O27 W5 119.1(8) . . ?
W10 O28 W6 121.7(10) . . ?
W8 O29 W10 148.1(12) . . ?
W8 O30 W9 148.5(9) . . ?
W9 O31 W10 158.2(10) . . ?
W11 O35 Pr1 172.5(9) . . ?
W11 O36 Pr2 176.3(10) . . ?
W12 O37 W11 149.8(10) . . ?
W13 O38 W11 154.3(9) . . ?
W14 O39 Pr2 160.7(9) . . ?
W15 O40 Pr2 160.9(11) . . ?
W16 O41 W21 154.2(9) . . ?
W21 O42 W17 145.7(10) . . ?
W17 O49 W12 118.4(8) . . ?
W12 O50 W13 147.3(10) . . ?
W13 O51 W14 119.7(9) . . ?
W15 O52 W14 144.7(10) . . ?
W16 O53 W15 117.2(8) . . ?
W17 O54 W16 150.5(9) . . ?
W17 O55 W18 117.3(8) . . ?
W12 O56 W18 117.7(8) . . ?
W19 O57 W13 122.9(10) . . ?
W19 O58 W14 117.5(8) . . ?
W20 O59 W15 118.0(8) . . ?
W20 O60 W16 118.1(8) . . ?
W18 O61 W20 147.5(10) . . ?
W18 O62 W19 150.1(10) . . ?
W20 O63 W19 160.1(10) . . ?
W21 O67 Pr2 162.9(9) . . ?
W21 O68 Pr1 143.9(10) . . ?
W21 O68 Na1 99.8(7) . . ?
W21 O68 Na3 107.8(8) . . ?
Pr1 O68 Na1 102.4(6) . . ?
Pr1 O68 Na3 102.7(6) . . ?
Na3 O68 Na1 83.8(6) . . ?
W22 O69 Pr3 163.9(9) . . ?
W22 O70 Pr4 142.8(10) . . ?
W22 O71 W23 149.1(10) . . ?
W24 O72 W22 150.8(11) . . ?
W25 O73 Pr3 162.5(9) . . ?
W26 O74 Pr3 161.4(9) . . ?
W27 O75 W32 150.2(9) . . ?
W32 O76 W28 146.9(10) . . ?
W23 O78 Na4 134.5(10) . . ?
W26 O81 Na4 142.4(11) . 1_655 ?
W28 O83 W27 146.4(10) . . ?
W23 O84 W28 117.2(8) . . ?
W23 O85 W24 149.9(10) . . ?
W25 O86 W24 116.7(10) . . ?
W25 O87 W26 143.5(10) . . ?
W27 O88 W26 119.0(9) . . ?
W31 O89 W27 117.1(9) . . ?
W28 O90 W29 115.6(10) . . ?
W23 O91 W29 117.0(9) . . ?
W30 O92 W24 119.6(9) . . ?
W30 O93 W25 117.2(9) . . ?
W31 O94 W26 117.9(9) . . ?
W29 O95 W31 145.2(11) . . ?
W29 O96 W30 146.4(9) . . ?
W30 O97 W31 161.5(10) . . ?
W32 O101 Pr3 175.1(10) . . ?
W32 O102 Pr4 174.0(11) . . ?
W33 O103 W32 147.7(10) . . ?
W34 O104 W32 153.6(10) . . ?
W35 O105 Pr4 160.3(10) . . ?
W36 O106 Pr4 160.1(11) . . ?
W37 O107 W42 154.8(10) . . ?
W42 O108 W38 150.0(10) . . ?
W33 O115 W38 116.7(9) . . ?
W33 O116 W34 147.2(10) . . ?
W33A O116 W34 171(3) . . ?
W34 O117 W35 120.2(10) . . ?
W35 O118 W36 144.3(10) . . ?
W37 O119 W36 117.6(9) . . ?
W38 O120 W37 149.1(9) . . ?
W38 O121 W39 118.9(9) . . ?
W33 O122 W39 117.0(8) . . ?
W33A O122 W39 124(3) . . ?
W40 O123 W34 120.9(10) . . ?
W40 O124 W35 117.5(9) . . ?
W41 O125 W36 115.6(9) . . ?
W41 O126 W37 116.5(9) . . ?
W39 O127 W41 146.5(10) . . ?
W39 O128 W40 149.1(11) . . ?
W40 O129 W41 160.3(11) . . ?
W42 O133 Pr4 166.3(9) . . ?
W42 O134 Pr3 144.6(10) . . ?
W42 O134 Na1 100.3(8) . . ?
W42 O134 Na2 105.2(8) . . ?
Pr3 O134 Na1 101.1(6) . . ?
Pr3 O134 Na2 104.5(7) . . ?
Na2 O134 Na1 84.9(7) . . ?
W4 O135 W3 93.4(7) . . ?
W4 O135 W9 95.9(6) . . ?
W9 O135 W3 94.5(6) . . ?
Sb1 O135 W3 114.7(7) . . ?
Sb1 O135 W4 110.1(7) . . ?
Sb1 O135 W9 138.6(10) . . ?
W7 O136 W2 93.9(6) . . ?
W8 O136 W2 93.4(6) . . ?
W8 O136 W7 95.3(7) . . ?
Sb1 O136 W2 110.1(8) . . ?
Sb1 O136 W7 111.8(7) . . ?
Sb1 O136 W8 141.9(9) . . ?
W5 O137 W6 95.5(6) . . ?
W5 O137 W10 96.0(6) . . ?
W6 O137 W10 93.1(7) . . ?
Sb1 O137 W5 110.7(9) . . ?
Sb1 O137 W6 120.4(8) . . ?
Sb1 O137 W10 133.2(8) . . ?
W13 O138 W19 92.7(7) . . ?
W14 O138 W13 96.9(7) . . ?
W14 O138 W19 94.4(6) . . ?
Sb2 O138 W13 120.4(7) . . ?
Sb2 O138 W14 111.4(8) . . ?
Sb2 O138 W19 133.3(8) . . ?
W15 O139 W16 94.3(6) . . ?
W15 O139 W20 94.9(6) . . ?
W16 O139 W20 93.6(6) . . ?
Sb2 O139 W15 112.3(7) . . ?
Sb2 O139 W16 116.8(8) . . ?
Sb2 O139 W20 136.1(9) . . ?
W12 O140 W17 94.6(6) . . ?
W18 O140 W12 95.4(6) . . ?
W18 O140 W17 94.3(6) . . ?
Sb2 O140 W12 112.3(7) . . ?
Sb2 O140 W17 111.1(8) . . ?
Sb2 O140 W18 139.8(8) . . ?
W25 O141 W24 93.9(7) . . ?
W25 O141 W30 96.5(7) . . ?
W30 O141 W24 94.2(6) . . ?
Sb3 O141 W24 114.8(8) . . ?
Sb3 O141 W25 110.6(8) . . ?
Sb3 O141 W30 137.7(10) . . ?
W28 O142 W23 95.8(6) . . ?
W28 O142 W29 94.7(7) . . ?
W29 O142 W23 94.8(6) . . ?
Sb3 O142 W23 112.3(8) . . ?
Sb3 O142 W28 111.9(7) . . ?
Sb3 O142 W29 138.8(9) . . ?
W26 O143 W27 95.5(6) . . ?
W26 O143 W31 94.9(6) . . ?
W27 O143 W31 93.2(7) . . ?
Sb3 O143 W26 110.5(9) . . ?
Sb3 O143 W27 120.7(8) . . ?
Sb3 O143 W31 133.8(8) . . ?
W38 O144 W33 95.2(6) . . ?
W38 O144 W33A 105.9(15) . . ?
W39 O144 W33 95.5(6) . . ?
W39 O144 W38 96.0(6) . . ?
W39 O144 W33A 78.4(17) . . ?
Sb4 O144 W33 110.4(7) . . ?
Sb4 O144 W38 111.5(8) . . ?
Sb4 O144 W39 139.4(9) . . ?
Sb4 O144 W33A 118.9(15) . . ?
W35 O145 W34 94.9(7) . . ?
W35 O145 W40 94.8(7) . . ?
W40 O145 W34 92.8(7) . . ?
Sb4 O145 W34 118.5(8) . . ?
Sb4 O145 W35 112.1(8) . . ?
Sb4 O145 W40 135.1(8) . . ?
W36 O146 W37 95.3(7) . . ?
W36 O146 W41 95.5(6) . . ?
W41 O146 W37 93.3(6) . . ?
Sb4 O146 W36 111.2(8) . . ?
Sb4 O146 W37 116.8(8) . . ?
Sb4 O146 W41 136.4(10) . . ?
O1L C1 Pr1 61.1(15) . . ?
O1L C1 O2L 123(3) . . ?
O1L C1 C2 121(3) . . ?
O2L C1 Pr1 61.9(14) . . ?
O2L C1 C2 116(2) . . ?
C2 C1 Pr1 170(2) . . ?
O3L C2 C1 111(2) . . ?
O3L C2 H2 108.4 . . ?
O3L C2 C3 107(2) . . ?
C1 C2 H2 108.4 . . ?
C1 C2 C3 113(2) . . ?
C3 C2 H2 108.4 . . ?
O4L C3 C2 109(2) . . ?
O4L C3 H3 107.8 . . ?
O4L C3 C4 110(2) . . ?
C2 C3 H3 107.8 . . ?
C4 C3 C2 114(2) . . ?
C4 C3 H3 107.8 . . ?
O5L C4 Na4 66.4(14) . . ?
O5L C4 O6L 120(2) . . ?
O5L C4 C3 119(2) . . ?
O6L C4 Na4 53.4(14) . . ?
O6L C4 C3 121(3) . . ?
C3 C4 Na4 174(2) . . ?
O7L C5 Pr3 65.2(16) . . ?
O7L C5 O8L 123(3) . . ?
O7L C5 C6 120(2) . . ?
O8L C5 Pr3 58.4(14) . . ?
O8L C5 C6 117(2) . . ?
C6 C5 Pr3 171.6(18) . . ?
O9L C6 C5 114(2) . . ?
O9L C6 H6 109.2 . . ?
O9L C6 C7 107(2) . . ?
C5 C6 H6 109.2 . . ?
C5 C6 C7 109(2) . . ?
C7 C6 H6 109.2 . . ?
O10L C7 C6 111(2) . . ?
O10L C7 H7 108.6 . . ?
O10L C7 C8 109(2) . . ?
C6 C7 H7 108.6 . . ?
C8 C7 C6 111(2) . . ?
C8 C7 H7 108.6 . . ?
O11L C8 Na5 67.9(13) . . ?
O11L C8 C7 112(2) . . ?
O12L C8 Na5 60.1(14) . . ?
O12L C8 O11L 128(2) . . ?
O12L C8 C7 121(3) . . ?
C7 C8 Na5 176.5(18) . . ?
O13L C9 C10 117(2) . . ?
O14L C9 O13L 123(2) . . ?
O14L C9 C10 120(2) . . ?
O15L C10 C9 105(2) . . ?
O15L C10 H10 108.3 . . ?
O15L C10 C11 112(2) . . ?
C9 C10 H10 108.3 . . ?
C9 C10 C11 115(2) . . ?
C11 C10 H10 108.2 . . ?
O16L C11 C10 111(2) . . ?
O16L C11 H11 108.2 . . ?
O16L C11 C12 115(2) . . ?
C10 C11 H11 108.2 . . ?
C10 C11 C12 106(2) . . ?
C12 C11 H11 108.2 . . ?
O17L C12 C11 105.9(19) . . ?
O18L C12 O17L 128(2) . . ?
O18L C12 C11 126(2) . . ?
O1 C13 Na1 63.2(13) . . ?
O1 C13 O2 124(2) . . ?
O1 C13 C14 123(3) . . ?
O2 C13 Na1 61.1(12) . . ?
O2 C13 C14 112(3) . . ?
C14 C13 Na1 172(2) . . ?
C13 C14 H14A 109.5 . . ?
C13 C14 H14B 109.5 . . ?
C13 C14 H14C 109.5 . . ?
H14A C14 H14B 109.5 . . ?
H14A C14 H14C 109.5 . . ?
H14B C14 H14C 109.5 . . ?
O109 W33A W39 148(3) . . ?
O109 W33A O144 131(4) . . ?
O116 W33A W39 104(3) . . ?
O116 W33A O109 108(3) . . ?
O116 W33A O144 89(2) . . ?
O122 W33A W39 34.6(18) . . ?
O122 W33A O109 119(3) . . ?
O122 W33A O116 128(5) . . ?
O122 W33A O144 78(3) . . ?
O144 W33A W39 47.2(11) . . ?

loop_
_geom_bond_atom_site_label_1
_geom_bond_atom_site_label_2
_geom_bond_distance
_geom_bond_site_symmetry_2
_geom_bond_publ_flag
W1 O3 1.735(16) . ?
W1 O4 1.799(17) . ?
W1 O5 1.892(19) . ?
W1 O6 2.149(16) . ?
W1 O10L 1.960(19) . ?
W1 O11L 2.155(16) . ?
W2 O5 2.013(17) . ?
W2 O11 1.732(18) . ?
W2 O17 1.938(19) . ?
W2 O18 1.916(18) . ?
W2 O24 1.886(18) . ?
W2 O136 2.323(17) . ?
W3 O6 1.769(16) . ?
W3 O12 1.733(19) . ?
W3 O18 1.907(19) . ?
W3 O19 1.912(17) . ?
W3 O25 2.023(17) . ?
W3 O135 2.312(18) . ?
W4 O7 1.800(17) . ?
W4 O13 1.764(19) . ?
W4 O19 1.968(17) . ?
W4 O20 1.913(18) . ?
W4 O26 2.094(17) . ?
W4 O135 2.239(19) . ?
W5 O8 1.805(17) . ?
W5 O14 1.747(17) . ?
W5 O20 1.937(18) . ?
W5 O21 1.992(19) . ?
W5 O27 2.097(17) . ?
W5 O137 2.244(18) . ?
W6 O9 1.808(16) . ?
W6 O15 1.72(2) . ?
W6 O21 1.911(19) . ?
W6 O22 1.955(17) . ?
W6 O28 2.027(16) . ?
W6 O137 2.310(18) . ?
W7 O10 1.926(17) . ?
W7 O16 1.765(19) . ?
W7 O17 1.948(18) . ?
W7 O22 1.899(16) . ?
W7 O23 1.900(17) . ?
W7 O136 2.261(19) . ?
W8 O23 2.046(18) . ?
W8 O24 1.977(18) . ?
W8 O29 1.873(17) . ?
W8 O30 1.808(19) . ?
W8 O33 1.737(18) . ?
W8 O136 2.241(17) . ?
W9 O25 1.936(18) . ?
W9 O26 1.82(2) . ?
W9 O30 2.036(19) . ?
W9 O31 1.903(18) . ?
W9 O34 1.752(15) . ?
W9 O135 2.278(16) . ?
W10 O27 1.871(18) . ?
W10 O28 1.852(18) . ?
W10 O29 1.972(18) . ?
W10 O31 1.928(19) . ?
W10 O32 1.713(17) . ?
W10 O137 2.359(17) . ?
W11 O9 2.108(16) . ?
W11 O10 1.919(16) . ?
W11 O35 1.766(18) . ?
W11 O36 1.800(16) . ?
W11 O37 1.928(15) . ?
W11 O38 2.134(18) . ?
W12 O37 1.921(16) . ?
W12 O43 1.722(16) . ?
W12 O49 1.962(18) . ?
W12 O50 1.886(18) . ?
W12 O56 1.885(15) . ?
W12 O140 2.267(16) . ?
W13 O38 1.790(17) . ?
W13 O44 1.728(19) . ?
W13 O50 1.972(17) . ?
W13 O51 1.924(16) . ?
W13 O57 1.990(17) . ?
W13 O138 2.285(18) . ?
W14 O39 1.769(17) . ?
W14 O45 1.760(17) . ?
W14 O51 1.984(18) . ?
W14 O52 1.959(17) . ?
W14 O58 2.089(16) . ?
W14 O138 2.228(16) . ?
W15 O40 1.769(17) . ?
W15 O46 1.736(18) . ?
W15 O52 1.886(19) . ?
W15 O53 1.984(18) . ?
W15 O59 2.038(17) . ?
W15 O139 2.250(16) . ?
W16 O41 1.798(16) . ?
W16 O47 1.754(17) . ?
W16 O53 1.923(16) . ?
W16 O54 1.995(16) . ?
W16 O60 1.984(17) . ?
W16 O139 2.297(18) . ?
W17 O42 2.002(17) . ?
W17 O48 1.740(19) . ?
W17 O49 1.953(16) . ?
W17 O54 1.850(16) . ?
W17 O55 1.889(16) . ?
W17 O140 2.308(18) . ?
W18 O55 2.014(17) . ?
W18 O56 2.009(16) . ?
W18 O61 1.885(17) . ?
W18 O62 1.816(19) . ?
W18 O65 1.726(17) . ?
W18 O140 2.240(16) . ?
W19 O57 1.858(17) . ?
W19 O58 1.868(16) . ?
W19 O62 2.023(17) . ?
W19 O63 1.985(18) . ?
W19 O66 1.705(18) . ?
W19 O138 2.385(17) . ?
W20 O59 1.877(17) . ?
W20 O60 1.929(18) . ?
W20 O61 1.971(17) . ?
W20 O63 1.854(19) . ?
W20 O64 1.752(16) . ?
W20 O139 2.308(16) . ?
W21 Na1 3.582(11) . ?
W21 Na3 3.692(17) . ?
W21 O13L 2.238(17) . ?
W21 O15L 1.921(18) . ?
W21 O41 2.116(16) . ?
W21 O42 1.896(18) . ?
W21 O67 1.755(17) . ?
W21 O68 1.778(17) . ?
W22 O4L 2.005(19) . ?
W22 O5L 2.155(17) . ?
W22 O69 1.739(18) . ?
W22 O70 1.824(18) . ?
W22 O71 1.918(18) . ?
W22 O72 2.130(17) . ?
W23 O71 1.951(17) . ?
W23 O78 1.765(17) . ?
W23 O84 1.948(18) . ?
W23 O85 1.874(18) . ?
W23 O91 1.884(18) . ?
W23 O142 2.270(17) . ?
W24 O72 1.815(17) . ?
W24 O79 1.74(2) . ?
W24 O85 1.980(19) . ?
W24 O86 1.949(19) . ?
W24 O92 1.986(17) . ?
W24 O141 2.308(18) . ?
W25 O73 1.780(18) . ?
W25 O80 1.714(19) . ?
W25 O86 1.943(18) . ?
W25 O87 1.926(19) . ?
W25 O93 2.101(17) . ?
W25 O141 2.225(19) . ?
W26 O74 1.783(18) . ?
W26 O81 1.747(18) . ?
W26 O87 1.935(19) . ?
W26 O88 1.984(19) . ?
W26 O94 2.103(19) . ?
W26 O143 2.257(18) . ?
W27 O75 1.786(17) . ?
W27 O82 1.714(19) . ?
W27 O83 1.971(17) . ?
W27 O88 1.923(18) . ?
W27 O89 2.072(17) . ?
W27 O143 2.290(18) . ?
W28 O76 1.984(17) . ?
W28 O77 1.740(19) . ?
W28 O83 1.885(17) . ?
W28 O84 1.981(17) . ?
W28 O90 1.885(18) . ?
W28 O142 2.251(18) . ?
W29 O90 2.032(18) . ?
W29 O91 2.025(18) . ?
W29 O95 1.844(17) . ?
W29 O96 1.847(19) . ?
W29 O99 1.747(19) . ?
W29 O142 2.260(17) . ?
W30 O92 1.897(18) . ?
W30 O93 1.828(19) . ?
W30 O96 2.025(18) . ?
W30 O97 1.903(18) . ?
W30 O100 1.737(17) . ?
W30 O141 2.274(17) . ?
W31 O89 1.883(18) . ?
W31 O94 1.86(2) . ?
W31 O95 2.037(18) . ?
W31 O97 1.926(19) . ?
W31 O98 1.769(18) . ?
W31 O143 2.356(18) . ?
W32 O75 2.111(17) . ?
W32 O76 1.878(16) . ?
W32 O101 1.768(19) . ?
W32 O102 1.788(16) . ?
W32 O103 1.950(15) . ?
W32 O104 2.129(19) . ?
W33 O103 1.903(16) . ?
W33 O109 1.723(16) . ?
W33 O115 1.959(19) . ?
W33 O116 1.856(19) . ?
W33 O122 1.878(17) . ?
W33 O144 2.275(17) . ?
W34 O104 1.794(18) . ?
W34 O110 1.709(14) . ?
W34 O116 1.994(18) . ?
W34 O117 1.944(18) . ?
W34 O123 2.048(17) . ?
W34 O145 2.356(18) . ?
W35 O105 1.756(19) . ?
W35 O111 1.738(18) . ?
W35 O117 1.950(18) . ?
W35 O118 1.924(17) . ?
W35 O124 2.071(18) . ?
W35 O145 2.223(18) . ?
W36 O106 1.799(17) . ?
W36 O112 1.762(19) . ?
W36 O118 1.930(19) . ?
W36 O119 2.01(2) . ?
W36 O125 2.080(18) . ?
W36 O146 2.229(18) . ?
W37 O107 1.842(17) . ?
W37 O113 1.718(19) . ?
W37 O119 1.908(18) . ?
W37 O120 1.987(17) . ?
W37 O126 1.970(18) . ?
W37 O146 2.31(2) . ?
W38 O108 1.965(16) . ?
W38 O114 1.76(2) . ?
W38 O115 1.980(17) . ?
W38 O120 1.861(17) . ?
W38 O121 1.914(18) . ?
W38 O144 2.265(19) . ?
W39 O121 1.96(2) . ?
W39 O122 2.024(17) . ?
W39 O127 1.857(17) . ?
W39 O128 1.829(19) . ?
W39 O131 1.738(17) . ?
W39 O144 2.221(17) . ?
W39 W33A 2.97(6) . ?
W40 O123 1.868(18) . ?
W40 O124 1.868(18) . ?
W40 O128 2.017(18) . ?
W40 O129 1.901(18) . ?
W40 O132 1.69(2) . ?
W40 O145 2.350(18) . ?
W41 O125 1.880(19) . ?
W41 O126 1.97(2) . ?
W41 O127 2.013(18) . ?
W41 O129 1.925(19) . ?
W41 O130 1.721(13) . ?
W41 O146 2.299(17) . ?
W42 Na1 3.580(11) . ?
W42 Na2 3.584(15) . ?
W42 O16L 1.991(18) . ?
W42 O17L 2.184(17) . ?
W42 O107 2.078(17) . ?
W42 O108 1.901(17) . ?
W42 O133 1.762(18) . ?
W42 O134 1.764(17) . ?
Pr1 Na3 4.126(14) . ?
Pr1 O1 2.357(19) . ?
Pr1 O1L 2.57(2) . ?
Pr1 O1W 2.590(18) . ?
Pr1 O2L 2.586(18) . ?
Pr1 O3 2.581(16) . ?
Pr1 O7 2.453(16) . ?
Pr1 O8 2.499(18) . ?
Pr1 O35 2.436(18) . ?
Pr1 O68 2.545(17) . ?
Pr1 C1 2.93(3) . ?
Pr2 Sb2 3.717(2) . ?
Pr2 O2W 2.54(2) . ?
Pr2 O3W 2.454(19) . ?
Pr2 O4 2.455(17) . ?
Pr2 O4W 2.589(18) . ?
Pr2 O36 2.323(16) . ?
Pr2 O39 2.485(18) . ?
Pr2 O40 2.480(17) . ?
Pr2 O67 2.494(17) . ?
Pr3 Na1 4.152(10) . ?
Pr3 Na2 4.153(13) . ?
Pr3 O2 2.373(19) . ?
Pr3 O5W 2.553(18) . ?
Pr3 O7L 2.70(2) . ?
Pr3 O8L 2.55(2) . ?
Pr3 O69 2.567(18) . ?
Pr3 O73 2.456(17) . ?
Pr3 O74 2.534(19) . ?
Pr3 O101 2.432(19) . ?
Pr3 O134 2.561(17) . ?
Pr3 C5 2.97(3) . ?
Pr4 O6W 2.58(2) . ?
Pr4 O7W 2.49(2) . ?
Pr4 O8W 2.528(18) . ?
Pr4 O70 2.425(18) . ?
Pr4 O102 2.316(17) . ?
Pr4 O105 2.503(19) . ?
Pr4 O106 2.451(17) . ?
Pr4 O133 2.470(19) . ?
Sb1 O135 1.998(17) . ?
Sb1 O136 1.971(19) . ?
Sb1 O137 2.021(17) . ?
Sb2 O138 2.010(18) . ?
Sb2 O139 1.989(16) . ?
Sb2 O140 1.979(16) . ?
Sb3 O141 2.010(17) . ?
Sb3 O142 1.981(18) . ?
Sb3 O143 2.017(18) . ?
Sb4 O144 1.998(16) . ?
Sb4 O145 2.004(19) . ?
Sb4 O146 2.002(17) . ?
Na1 Na3 3.712(18) . ?
Na1 O1 2.53(2) . ?
Na1 O2 2.488(19) . ?
Na1 O9W 2.340(19) . ?
Na1 O10W 2.42(2) . ?
Na1 O15L 2.65(2) . ?
Na1 O16L 2.634(19) . ?
Na1 O68 2.82(2) . ?
Na1 O134 2.81(2) . ?
Na1 C13 2.84(3) . ?
Na2 O7L 2.31(2) . ?
Na2 O9W 2.40(2) . ?
Na2 Cl1 2.718(19) . ?
Na2 O17L 2.45(2) . ?
Na2 O134 2.69(2) . ?
Na2 O12W 2.08(4) . ?
Na3 O1L 2.22(2) . ?
Na3 O10W 2.36(2) . ?
Na3 O15W 2.45(5) . ?
Na3 O13L 2.61(2) . ?
Na3 O13W 2.37(2) . ?
Na3 O68 2.74(2) . ?
Na3 O15X 2.38(6) . ?
Na4 O5L 2.84(2) . ?
Na4 O6L 2.55(2) . ?
Na4 O78 2.53(2) . ?
Na4 O81 2.44(2) 1_455 ?
Na4 C4 3.10(3) . ?
Na4 O14W 2.33(3) . ?
Na5 O11 2.45(2) . ?
Na5 O11L 2.73(2) . ?
Na5 O12L 2.56(2) . ?
Na5 O14 2.43(2) 1_655 ?
Na5 C8 2.94(3) . ?
O1 C13 1.24(3) . ?
O1L C1 1.24(3) . ?
O2 C13 1.32(3) . ?
O2L C1 1.27(3) . ?
O3L C2 1.49(3) . ?
O4L C3 1.39(3) . ?
O5L C4 1.28(4) . ?
O6L C4 1.30(3) . ?
O7L C5 1.18(3) . ?
O8L C5 1.26(3) . ?
O9L C6 1.45(3) . ?
O10L C7 1.43(3) . ?
O11L C8 1.30(3) . ?
O12L C8 1.21(3) . ?
O13L C9 1.30(3) . ?
O14L C9 1.27(3) . ?
O15L C10 1.48(3) . ?
O16L C11 1.33(3) . ?
O17L C12 1.38(3) . ?
O18L C12 1.18(3) . ?
O109 W33A 1.90(6) . ?
O116 W33A 1.56(6) . ?
O122 W33A 1.32(6) . ?
O144 W33A 2.46(6) . ?
C1 C2 1.49(4) . ?
C2 H2 1.0000 . ?
C2 C3 1.57(4) . ?
C3 H3 1.0000 . ?
C3 C4 1.43(4) . ?
C5 C6 1.52(4) . ?
C6 H6 1.0000 . ?
C6 C7 1.57(4) . ?
C7 H7 1.0000 . ?
C7 C8 1.564(18) . ?
C9 C10 1.51(4) . ?
C10 H10 1.0000 . ?
C10 C11 1.559(19) . ?
C11 H11 1.0000 . ?
C11 C12 1.57(3) . ?
C13 C14 1.52(4) . ?
C14 H14A 0.9800 . ?
C14 H14B 0.9800 . ?
C14 H14C 0.9800 . ?

loop_
_geom_torsion_atom_site_label_1
_geom_torsion_atom_site_label_2
_geom_torsion_atom_site_label_3
_geom_torsion_atom_site_label_4
_geom_torsion
_geom_torsion_site_symmetry_1
_geom_torsion_site_symmetry_2
_geom_torsion_site_symmetry_3
_geom_torsion_site_symmetry_4
_geom_torsion_publ_flag
W1 O10L C7 C6 -148.0(16) . . . . ?
W1 O10L C7 C8 -26(3) . . . . ?
W1 O11L C8 Na5 -168.2(14) . . . . ?
W1 O11L C8 O12L -174(2) . . . . ?
W1 O11L C8 C7 8(3) . . . . ?
W21 O13L C9 O14L -169(2) . . . . ?
W21 O13L C9 C10 12(3) . . . . ?
W21 O15L C10 C9 -32(3) . . . . ?
W21 O15L C10 C11 -157.5(16) . . . . ?
W22 O4L C3 C2 -150.2(17) . . . . ?
W22 O4L C3 C4 -24(3) . . . . ?
W22 O5L C4 Na4 -169.8(13) . . . . ?
W22 O5L C4 O6L -172.5(19) . . . . ?
W22 O5L C4 C3 7(3) . . . . ?
W39 O122 W33A O109 -155(3) . . . . ?
W39 O122 W33A O116 54(7) . . . . ?
W39 O122 W33A O144 -25(3) . . . . ?
W42 O16L C11 C10 -159.8(16) . . . . ?
W42 O16L C11 C12 -40(3) . . . . ?
W42 O17L C12 O18L -168(2) . . . . ?
W42 O17L C12 C11 7(2) . . . . ?
Pr1 O1 C13 Na1 -166(3) . . . . ?
Pr1 O1 C13 O2 -166(2) . . . . ?
Pr1 O1 C13 C14 20(5) . . . . ?
Pr1 O1L C1 O2L 8(3) . . . . ?
Pr1 O1L C1 C2 -168(2) . . . . ?
Pr1 O2L C1 O1L -8(3) . . . . ?
Pr1 O2L C1 C2 168(2) . . . . ?
Pr1 C1 C2 O3L -111(11) . . . . ?
Pr1 C1 C2 C3 10(12) . . . . ?
Pr3 O2 C13 Na1 -165(3) . . . . ?
Pr3 O2 C13 O1 -165(2) . . . . ?
Pr3 O2 C13 C14 9(5) . . . . ?
Pr3 O7L C5 O8L 9(3) . . . . ?
Pr3 O7L C5 C6 -172(2) . . . . ?
Pr3 O8L C5 O7L -9(3) . . . . ?
Pr3 O8L C5 C6 172(2) . . . . ?
Na1 W21 O42 W17 -91.7(17) . . . . ?
Na1 W21 O67 Pr2 142(3) . . . . ?
Na1 W21 O68 Pr1 127.2(17) . . . . ?
Na1 W21 O68 Na3 -86.5(8) . . . . ?
Na1 W42 O133 Pr4 140(4) . . . . ?
Na1 W42 O134 Pr3 126.4(17) . . . . ?
Na1 W42 O134 Na2 -87.5(9) . . . . ?
Na1 O1 C13 O2 -1(3) . . . . ?
Na1 O1 C13 C14 -174(3) . . . . ?
Na1 O2 C13 O1 1(3) . . . . ?
Na1 O2 C13 C14 174(2) . . . . ?
Na1 O15L C10 C9 88.7(19) . . . . ?
Na1 O15L C10 C11 -36(2) . . . . ?
Na1 O16L C11 C10 -41(2) . . . . ?
Na1 O16L C11 C12 79(2) . . . . ?
Na2 W42 O133 Pr4 -175(3) . . . . ?
Na2 W42 O134 Pr3 -146.2(19) . . . . ?
Na2 W42 O134 Na1 87.5(9) . . . . ?
Na2 O7L C5 Pr3 159(5) . . . . ?
Na2 O7L C5 O8L 168(3) . . . . ?
Na2 O7L C5 C6 -13(6) . . . . ?
Na2 O17L C12 O18L 76(3) . . . . ?
Na2 O17L C12 C11 -109.3(17) . . . . ?
Na3 W21 O42 W17 -69.6(16) . . . . ?
Na3 W21 O67 Pr2 -172(3) . . . . ?
Na3 W21 O68 Pr1 -146.2(19) . . . . ?
Na3 W21 O68 Na1 86.5(8) . . . . ?
Na3 O1L C1 Pr1 164(3) . . . . ?
Na3 O1L C1 O2L 172(2) . . . . ?
Na3 O1L C1 C2 -4(5) . . . . ?
Na3 O13L C9 O14L 77(3) . . . . ?
Na3 O13L C9 C10 -102(2) . . . . ?
Na4 O5L C4 O6L -3(2) . . . . ?
Na4 O5L C4 C3 177(2) . . . . ?
Na4 O6L C4 O5L 3(3) . . . . ?
Na4 O6L C4 C3 -177(2) . . . . ?
Na5 O11L C8 O12L -6(3) . . . . ?
Na5 O11L C8 C7 176(2) . . . . ?
Na5 O12L C8 O11L 6(3) . . . . ?
Na5 O12L C8 C7 -176(2) . . . . ?
O1L C1 C2 O3L -13(4) . . . . ?
O1L C1 C2 C3 108(3) . . . . ?
O2L C1 C2 O3L 171(2) . . . . ?
O2L C1 C2 C3 -68(3) . . . . ?
O3 W1 O4 Pr2 33.3(18) . . . . ?
O3 W1 O5 W2 138.6(16) . . . . ?
O3L C2 C3 O4L 60(3) . . . . ?
O3L C2 C3 C4 -64(3) . . . . ?
O4 W1 O3 Pr1 -177(4) . . . . ?
O4 W1 O5 W2 -116.3(17) . . . . ?
O4L W22 O69 Pr3 90(4) . . . . ?
O4L W22 O70 Pr4 135.5(17) . . . . ?
O4L C3 C4 O5L 10(3) . . . . ?
O4L C3 C4 O6L -170(2) . . . . ?
O5 W1 O3 Pr1 -78(4) . . . . ?
O5 W1 O4 Pr2 -71.9(16) . . . . ?
O5 W2 O11 Na5 -72.5(13) . . . . ?
O5 W2 O24 W8 0(3) . . . . ?
O5L W22 O69 Pr3 44(6) . . . . ?
O5L W22 O70 Pr4 -149.2(17) . . . . ?
O6 W1 O3 Pr1 2(4) . . . . ?
O6 W1 O4 Pr2 -140(3) . . . . ?
O6 W1 O5 W2 53.7(16) . . . . ?
O7L C5 C6 O9L -8(4) . . . . ?
O7L C5 C6 C7 110(3) . . . . ?
O8 W5 O14 Na5 15(2) . . . 1_455 ?
O8L C5 C6 O9L 171(2) . . . . ?
O8L C5 C6 C7 -71(3) . . . . ?
O9L C6 C7 O10L 59(2) . . . . ?
O9L C6 C7 C8 -62(3) . . . . ?
O10 W7 O22 W6 12.5(17) . . . . ?
O10 W7 O23 W8 4(2) . . . . ?
O10L W1 O3 Pr1 84(4) . . . . ?
O10L W1 O4 Pr2 130.7(15) . . . . ?
O10L W1 O5 W2 3(3) . . . . ?
O10L C7 C8 O11L 10(3) . . . . ?
O10L C7 C8 O12L -169(2) . . . . ?
O11 W2 O24 W8 176.8(11) . . . . ?
O11L W1 O3 Pr1 30(7) . . . . ?
O11L W1 O4 Pr2 -153.8(16) . . . . ?
O11L W1 O5 W2 -26.5(16) . . . . ?
O12 W3 O6 W1 -95(2) . . . . ?
O13 W4 O7 Pr1 84(3) . . . . ?
O13L W21 O42 W17 -25.5(16) . . . . ?
O13L W21 O67 Pr2 55(6) . . . . ?
O13L W21 O68 Pr1 -150.9(15) . . . . ?
O13L W21 O68 Na1 81.9(7) . . . . ?
O13L W21 O68 Na3 -4.6(8) . . . . ?
O13L C9 C10 O15L 9(3) . . . . ?
O13L C9 C10 C11 133(3) . . . . ?
O14 W5 O8 Pr1 -110(3) . . . . ?
O14L C9 C10 O15L -170(2) . . . . ?
O14L C9 C10 C11 -46(4) . . . . ?
O15 W6 O9 W11 133(2) . . . . ?
O15L W21 O42 W17 9(3) . . . . ?
O15L W21 O67 Pr2 95(3) . . . . ?
O15L W21 O68 Pr1 135.4(14) . . . . ?
O15L W21 O68 Na1 8.2(7) . . . . ?
O15L W21 O68 Na3 -78.4(8) . . . . ?
O15L C10 C11 O16L 52(3) . . . . ?
O15L C10 C11 C12 -73(3) . . . . ?
O16 W7 O22 W6 116.8(18) . . . . ?
O16 W7 O23 W8 -173.6(9) . . . . ?
O16L W42 O133 Pr4 93(4) . . . . ?
O16L W42 O134 Pr3 135.0(15) . . . . ?
O16L W42 O134 Na1 8.6(8) . . . . ?
O16L W42 O134 Na2 -78.8(8) . . . . ?
O16L C11 C12 O17L 20(3) . . . . ?
O16L C11 C12 O18L -166(3) . . . . ?
O17 W2 O11 Na5 -159.2(12) . . . . ?
O17 W2 O24 W8 77.2(11) . . . . ?
O17 W7 O22 W6 -49(3) . . . . ?
O17 W7 O23 W8 -77.0(10) . . . . ?
O17L W42 O133 Pr4 49(7) . . . . ?
O17L W42 O134 Pr3 -150.2(15) . . . . ?
O17L W42 O134 Na1 83.4(7) . . . . ?
O17L W42 O134 Na2 -4.1(8) . . . . ?
O18 W2 O11 Na5 13.6(14) . . . . ?
O18 W2 O24 W8 -79.3(11) . . . . ?
O18 W3 O6 W1 6(2) . . . . ?
O19 W3 O6 W1 162(2) . . . . ?
O19 W4 O7 Pr1 -177(3) . . . . ?
O20 W4 O7 Pr1 -17(3) . . . . ?
O20 W5 O8 Pr1 -10(3) . . . . ?
O20 W5 O14 Na5 -79.5(19) . . . 1_455 ?
O21 W5 O8 Pr1 150(3) . . . . ?
O21 W5 O14 Na5 114.1(19) . . . 1_455 ?
O21 W6 O9 W11 -124(2) . . . . ?
O22 W6 O9 W11 30(2) . . . . ?
O22 W7 O23 W8 85.2(10) . . . . ?
O23 W7 O22 W6 -143.0(18) . . . . ?
O23 W8 O29 W10 132.7(18) . . . . ?
O23 W8 O30 W9 -61(3) . . . . ?
O24 W2 O11 Na5 108.9(13) . . . . ?
O24 W8 O29 W10 70(3) . . . . ?
O24 W8 O30 W9 -134.5(19) . . . . ?
O25 W3 O6 W1 70(3) . . . . ?
O25 W9 O26 W4 -73.7(10) . . . . ?
O26 W4 O7 Pr1 -101(3) . . . . ?
O27 W5 O8 Pr1 65(5) . . . . ?
O27 W5 O14 Na5 -163.8(19) . . . 1_455 ?
O27 W10 O28 W6 -71.1(11) . . . . ?
O28 W6 O9 W11 -26(4) . . . . ?
O28 W10 O27 W5 74.4(10) . . . . ?
O29 W8 O30 W9 24.6(19) . . . . ?
O29 W10 O27 W5 -16(3) . . . . ?
O29 W10 O28 W6 88.1(11) . . . . ?
O30 W8 O29 W10 -27.4(18) . . . . ?
O30 W9 O26 W4 10(3) . . . . ?
O31 W9 O26 W4 85.4(10) . . . . ?
O31 W10 O27 W5 -84.9(10) . . . . ?
O31 W10 O28 W6 18(3) . . . . ?
O32 W10 O27 W5 176.9(10) . . . . ?
O32 W10 O28 W6 -171.5(10) . . . . ?
O33 W8 O29 W10 -130.1(18) . . . . ?
O33 W8 O30 W9 128.4(19) . . . . ?
O34 W9 O26 W4 -175.2(9) . . . . ?
O37 W12 O50 W13 13.3(17) . . . . ?
O37 W12 O56 W18 1(2) . . . . ?
O40 W15 O52 W14 -21.1(16) . . . . ?
O41 W21 O42 W17 56.5(16) . . . . ?
O41 W21 O67 Pr2 14(3) . . . . ?
O41 W21 O68 Pr1 -149(4) . . . . ?
O41 W21 O68 Na1 84(4) . . . . ?
O41 W21 O68 Na3 -3(5) . . . . ?
O42 W17 O54 W16 -19(2) . . . . ?
O42 W17 O55 W18 -3(2) . . . . ?
O42 W21 O67 Pr2 -65(3) . . . . ?
O42 W21 O68 Pr1 -67.9(15) . . . . ?
O42 W21 O68 Na1 164.9(7) . . . . ?
O42 W21 O68 Na3 78.4(9) . . . . ?
O43 W12 O50 W13 117.2(17) . . . . ?
O43 W12 O56 W18 -172.6(10) . . . . ?
O44 W13 O38 W11 129(2) . . . . ?
O45 W14 O39 Pr2 -119(3) . . . . ?
O46 W15 O40 Pr2 110(3) . . . . ?
O46 W15 O52 W14 -126.7(16) . . . . ?
O47 W16 O41 W21 -96(2) . . . . ?
O48 W17 O54 W16 -123(2) . . . . ?
O48 W17 O55 W18 176.5(9) . . . . ?
O49 W12 O50 W13 -57(3) . . . . ?
O49 W12 O56 W18 -79.0(10) . . . . ?
O49 W17 O54 W16 47(3) . . . . ?
O49 W17 O55 W18 76.5(9) . . . . ?
O50 W12 O56 W18 82.6(10) . . . . ?
O50 W13 O38 W11 27(2) . . . . ?
O51 W13 O38 W11 -127(2) . . . . ?
O51 W14 O39 Pr2 144(3) . . . . ?
O52 W14 O39 Pr2 -16(3) . . . . ?
O52 W15 O40 Pr2 6(3) . . . . ?
O53 W15 O40 Pr2 -154(3) . . . . ?
O53 W15 O52 W14 86(2) . . . . ?
O53 W16 O41 W21 163(2) . . . . ?
O54 W16 O41 W21 6(2) . . . . ?
O54 W17 O55 W18 -83.2(9) . . . . ?
O55 W17 O54 W16 137(2) . . . . ?
O55 W18 O61 W20 -134.4(19) . . . . ?
O55 W18 O62 W19 70(3) . . . . ?
O56 W12 O50 W13 -141.0(17) . . . . ?
O56 W18 O61 W20 -66(3) . . . . ?
O56 W18 O62 W19 137.7(19) . . . . ?
O57 W13 O38 W11 -24(4) . . . . ?
O57 W19 O58 W14 72.9(10) . . . . ?
O58 W14 O39 Pr2 64(4) . . . . ?
O58 W19 O57 W13 -68.9(11) . . . . ?
O59 W15 O40 Pr2 -75(4) . . . . ?
O59 W15 O52 W14 139.5(16) . . . . ?
O59 W20 O63 W19 -129(3) . . . . ?
O60 W16 O41 W21 65(4) . . . . ?
O60 W20 O59 W15 -74.6(10) . . . . ?
O60 W20 O63 W19 -26(4) . . . . ?
O61 W18 O62 W19 -21.5(19) . . . . ?
O61 W20 O59 W15 5(3) . . . . ?
O61 W20 O63 W19 31(3) . . . . ?
O62 W18 O61 W20 24.4(19) . . . . ?
O62 W19 O57 W13 88.5(11) . . . . ?
O62 W19 O58 W14 -14(2) . . . . ?
O63 W19 O57 W13 28(2) . . . . ?
O63 W19 O58 W14 -82.5(10) . . . . ?
O63 W20 O59 W15 83.4(10) . . . . ?
O64 W20 O59 W15 -174.9(10) . . . . ?
O64 W20 O63 W19 127(3) . . . . ?
O65 W18 O61 W20 131.2(19) . . . . ?
O65 W18 O62 W19 -124.9(18) . . . . ?
O66 W19 O57 W13 -171.0(10) . . . . ?
O66 W19 O58 W14 176.8(10) . . . . ?
O67 W21 O42 W17 143.1(16) . . . . ?
O67 W21 O68 Pr1 37.9(16) . . . . ?
O67 W21 O68 Na1 -89.3(8) . . . . ?
O67 W21 O68 Na3 -175.9(8) . . . . ?
O68 W21 O42 W17 -113.3(17) . . . . ?
O68 W21 O67 Pr2 -167(3) . . . . ?
O69 W22 O70 Pr4 39.7(19) . . . . ?
O70 W22 O69 Pr3 -172(4) . . . . ?
O71 W22 O69 Pr3 -70(4) . . . . ?
O71 W22 O70 Pr4 -68.6(17) . . . . ?
O71 W23 O78 Na4 -70.6(13) . . . . ?
O71 W23 O85 W24 -23(2) . . . . ?
O71 W23 O91 W29 3(3) . . . . ?
O72 W22 O69 Pr3 9(4) . . . . ?
O74 W26 O81 Na4 24.7(18) . . . 1_655 ?
O75 W32 O76 W28 -54.2(17) . . . . ?
O76 W28 O83 W27 11.6(17) . . . . ?
O76 W28 O90 W29 0(2) . . . . ?
O77 W28 O83 W27 115.7(17) . . . . ?
O77 W28 O90 W29 -175.3(9) . . . . ?
O78 W23 O85 W24 -124(2) . . . . ?
O78 W23 O91 W29 177.7(10) . . . . ?
O79 W24 O72 W22 -96(2) . . . . ?
O80 W25 O73 Pr3 74(4) . . . . ?
O81 W26 O74 Pr3 -110(3) . . . . ?
O82 W27 O75 W32 132(2) . . . . ?
O83 W27 O75 W32 30(2) . . . . ?
O83 W28 O90 W29 82.9(10) . . . . ?
O84 W23 O78 Na4 -157.5(12) . . . . ?
O84 W23 O85 W24 37(4) . . . . ?
O84 W23 O91 W29 79.1(10) . . . . ?
O84 W28 O83 W27 -51(3) . . . . ?
O84 W28 O90 W29 -79.5(10) . . . . ?
O85 W23 O78 Na4 16.3(13) . . . . ?
O85 W23 O91 W29 -81.1(10) . . . . ?
O85 W24 O72 W22 4(2) . . . . ?
O86 W24 O72 W22 161(2) . . . . ?
O86 W25 O73 Pr3 173(4) . . . . ?
O87 W25 O73 Pr3 -27(4) . . . . ?
O87 W26 O74 Pr3 -7(3) . . . . ?
O87 W26 O81 Na4 -70.2(17) . . . 1_655 ?
O88 W26 O74 Pr3 152(3) . . . . ?
O88 W26 O81 Na4 123.0(16) . . . 1_655 ?
O88 W27 O75 W32 -125(2) . . . . ?
O89 W27 O75 W32 -22(5) . . . . ?
O89 W31 O94 W26 76.1(11) . . . . ?
O90 W28 O83 W27 -142.4(17) . . . . ?
O90 W29 O95 W31 132.8(17) . . . . ?
O90 W29 O96 W30 -66(3) . . . . ?
O91 W23 O78 Na4 111.3(12) . . . . ?
O91 W23 O85 W24 134(2) . . . . ?
O91 W29 O95 W31 73(3) . . . . ?
O91 W29 O96 W30 -131.3(17) . . . . ?
O92 W24 O72 W22 71(3) . . . . ?
O92 W30 O93 W25 -70.9(10) . . . . ?
O93 W25 O73 Pr3 -102(4) . . . . ?
O93 W30 O92 W24 69.7(11) . . . . ?
O94 W26 O74 Pr3 65(5) . . . . ?
O94 W26 O81 Na4 -153.7(16) . . . 1_655 ?
O94 W31 O89 W27 -70.1(10) . . . . ?
O95 W29 O96 W30 29.5(18) . . . . ?
O95 W31 O89 W27 90.3(10) . . . . ?
O95 W31 O94 W26 -11(3) . . . . ?
O96 W29 O95 W31 -28.1(17) . . . . ?
O96 W30 O92 W24 -91.1(11) . . . . ?
O96 W30 O93 W25 18(3) . . . . ?
O97 W30 O92 W24 -31(3) . . . . ?
O97 W30 O93 W25 85.6(10) . . . . ?
O97 W31 O89 W27 32(3) . . . . ?
O97 W31 O94 W26 -83.3(10) . . . . ?
O98 W31 O89 W27 -172.0(9) . . . . ?
O98 W31 O94 W26 176.2(10) . . . . ?
O99 W29 O95 W31 -130.4(16) . . . . ?
O99 W29 O96 W30 132.7(17) . . . . ?
O100 W30 O92 W24 170.4(11) . . . . ?
O100 W30 O93 W25 -171.8(10) . . . . ?
O101 W32 O76 W28 -141.3(17) . . . . ?
O102 W32 O76 W28 119.1(17) . . . . ?
O103 W32 O76 W28 -6(3) . . . . ?
O103 W33 O116 W34 7.2(18) . . . . ?
O103 W33 O122 W39 5(2) . . . . ?
O104 W32 O76 W28 33.0(17) . . . . ?
O107 W42 O133 Pr4 12(4) . . . . ?
O108 W38 O120 W37 -24(2) . . . . ?
O108 W42 O133 Pr4 -66(4) . . . . ?
O108 W42 O134 Pr3 -69.4(15) . . . . ?
O108 W42 O134 Na1 164.3(7) . . . . ?
O108 W42 O134 Na2 76.8(9) . . . . ?
O109 W33 O116 W34 111.9(18) . . . . ?
O109 W33 O122 W39 -172.9(10) . . . . ?
O110 W34 O104 W32 130(2) . . . . ?
O111 W35 O105 Pr4 -113(3) . . . . ?
O112 W36 O106 Pr4 110(3) . . . . ?
O113 W37 O107 W42 -94(3) . . . . ?
O114 W38 O120 W37 -126(2) . . . . ?
O115 W33 O116 W34 -60(3) . . . . ?
O115 W33 O122 W39 -77.4(10) . . . . ?
O115 W38 O120 W37 39(4) . . . . ?
O116 W33 O122 W39 84.3(11) . . . . ?
O116 W34 O104 W32 27(2) . . . . ?
O117 W34 O104 W32 -125(2) . . . . ?
O117 W35 O105 Pr4 150(3) . . . . ?
O118 W35 O105 Pr4 -11(3) . . . . ?
O118 W36 O106 Pr4 7(3) . . . . ?
O119 W36 O106 Pr4 -154(3) . . . . ?
O119 W37 O107 W42 164(3) . . . . ?
O120 W37 O107 W42 6(3) . . . . ?
O121 W38 O120 W37 133(2) . . . . ?
O121 W39 O127 W41 -133.6(19) . . . . ?
O121 W39 O128 W40 69(3) . . . . ?
O122 W33 O116 W34 -146.8(18) . . . . ?
O122 W39 O127 W41 -65(3) . . . . ?
O122 W39 O128 W40 136.6(19) . . . . ?
O123 W34 O104 W32 -27(4) . . . . ?
O123 W40 O124 W35 71.9(11) . . . . ?
O124 W35 O105 Pr4 62(4) . . . . ?
O124 W40 O123 W34 -69.4(11) . . . . ?
O125 W36 O106 Pr4 -76(4) . . . . ?
O126 W37 O107 W42 65(4) . . . . ?
O126 W41 O125 W36 -74.9(10) . . . . ?
O127 W39 O128 W40 -23.3(19) . . . . ?
O127 W41 O125 W36 10(3) . . . . ?
O128 W39 O127 W41 25.5(19) . . . . ?
O128 W40 O123 W34 88.2(11) . . . . ?
O128 W40 O124 W35 -16(3) . . . . ?
O129 W40 O123 W34 34(3) . . . . ?
O129 W40 O124 W35 -86.7(10) . . . . ?
O129 W41 O125 W36 84.2(11) . . . . ?
O130 W41 O125 W36 -175.6(11) . . . . ?
O131 W39 O127 W41 128.8(19) . . . . ?
O131 W39 O128 W40 -126.1(18) . . . . ?
O132 W40 O123 W34 -174.4(11) . . . . ?
O132 W40 O124 W35 175.1(10) . . . . ?
O133 W42 O134 Pr3 38.0(16) . . . . ?
O133 W42 O134 Na1 -88.3(8) . . . . ?
O133 W42 O134 Na2 -175.8(8) . . . . ?
O134 W42 O133 Pr4 -169(4) . . . . ?
O135 W3 O6 W1 89(2) . . . . ?
O135 W4 O7 Pr1 -103(3) . . . . ?
O135 W9 O26 W4 0.4(8) . . . . ?
O136 W2 O24 W8 5.2(9) . . . . ?
O136 W7 O22 W6 -67.1(17) . . . . ?
O136 W7 O23 W8 -3.6(8) . . . . ?
O136 W8 O29 W10 58.8(18) . . . . ?
O136 W8 O30 W9 -60.6(19) . . . . ?
O137 W5 O8 Pr1 78(3) . . . . ?
O137 W5 O14 Na5 168.7(16) . . . 1_455 ?
O137 W6 O9 W11 -52(2) . . . . ?
O137 W10 O27 W5 1.7(9) . . . . ?
O137 W10 O28 W6 1.2(9) . . . . ?
O138 W13 O38 W11 -56(2) . . . . ?
O138 W14 O39 Pr2 73(3) . . . . ?
O138 W19 O57 W13 3.6(9) . . . . ?
O138 W19 O58 W14 2.3(8) . . . . ?
O139 W15 O40 Pr2 -80(3) . . . . ?
O139 W15 O52 W14 66.5(15) . . . . ?
O139 W16 O41 W21 89(2) . . . . ?
O139 W20 O59 W15 -1.6(9) . . . . ?
O139 W20 O63 W19 -55(3) . . . . ?
O140 W12 O50 W13 -67.0(17) . . . . ?
O140 W12 O56 W18 -5.2(9) . . . . ?
O140 W17 O54 W16 62(2) . . . . ?
O140 W17 O55 W18 4.0(7) . . . . ?
O140 W18 O61 W20 -60.6(19) . . . . ?
O140 W18 O62 W19 65.2(19) . . . . ?
O141 W24 O72 W22 88(2) . . . . ?
O141 W25 O73 Pr3 -113(4) . . . . ?
O141 W30 O92 W24 -3.6(10) . . . . ?
O141 W30 O93 W25 1.5(8) . . . . ?
O142 W23 O85 W24 59(2) . . . . ?
O142 W23 O91 W29 6.2(9) . . . . ?
O142 W28 O83 W27 -66.4(17) . . . . ?
O142 W28 O90 W29 -6.7(8) . . . . ?
O142 W29 O95 W31 59.6(16) . . . . ?
O142 W29 O96 W30 -58.6(17) . . . . ?
O143 W26 O74 Pr3 80(3) . . . . ?
O143 W26 O81 Na4 172.0(16) . . . 1_655 ?
O143 W27 O75 W32 -52(2) . . . . ?
O143 W31 O89 W27 3.2(8) . . . . ?
O143 W31 O94 W26 1.7(9) . . . . ?
O144 W33 O116 W34 -72.4(18) . . . . ?
O144 W33 O122 W39 -4.4(9) . . . . ?
O144 W38 O120 W37 61(2) . . . . ?
O144 W39 O127 W41 -61.0(19) . . . . ?
O144 W39 O128 W40 63.5(18) . . . . ?
O145 W34 O104 W32 -54(2) . . . . ?
O145 W35 O105 Pr4 76(3) . . . . ?
O145 W40 O123 W34 3.1(9) . . . . ?
O145 W40 O124 W35 -1.0(9) . . . . ?
O146 W36 O106 Pr4 -81(3) . . . . ?
O146 W37 O107 W42 91(3) . . . . ?
O146 W41 O125 W36 -1.4(9) . . . . ?
C1 C2 C3 O4L -63(3) . . . . ?
C1 C2 C3 C4 173(2) . . . . ?
C2 C3 C4 O5L 133(3) . . . . ?
C2 C3 C4 O6L -47(4) . . . . ?
C5 C6 C7 O10L -64(3) . . . . ?
C5 C6 C7 C8 175(2) . . . . ?
C6 C7 C8 O11L 132(2) . . . . ?
C6 C7 C8 O12L -46(3) . . . . ?
C9 C10 C11 O16L -68(3) . . . . ?
C9 C10 C11 C12 167(2) . . . . ?
C10 C11 C12 O17L 143(2) . . . . ?
C10 C11 C12 O18L -43(3) . . . . ?
W33A W39 O127 W41 -47(3) . . . . ?
W33A W39 O128 W40 118(2) . . . . ?

loop_
_platon_squeeze_void_nr
_platon_squeeze_void_average_x
_platon_squeeze_void_average_y
_platon_squeeze_void_average_z
_platon_squeeze_void_volume
_platon_squeeze_void_count_electrons
_platon_squeeze_void_content
1 -0.060 0.002 0.001 4956 1235 ' '
